data_4311486
loop_
_publ_author_name
'Cristina Ca\~nada-Vilalta'
'Ted A. O'Brien'
'Euan K. Brechin'
'Maren Pink'
'Ernest R. Davidson'
'George Christou'

_publ_section_title
;
 Large Spin Differences in Structurally Related Fe6 Molecular Clusters and
 Their Magnetostructural Explanation
;
_journal_name_full 'Inorganic Chemistry'
_journal_page_first 5505
_journal_page_last 5521
_journal_paper_doi 10.1021/ic049413h
_journal_volume 43
_journal_year 2004
_chemical_formula_sum 'C73 H114 Fe6 N4 O25'
_chemical_formula_weight 1782.78
_chemical_name_systematic
; 
 ? 
;
_space_group_IT_number 15
_symmetry_cell_setting monoclinic
_symmetry_space_group_name_Hall '-C 2yc'
_symmetry_space_group_name_H-M 'C 1 2/c 1'
_atom_sites_solution_hydrogens geom
_atom_sites_solution_primary direct
_atom_sites_solution_secondary difmap
_audit_creation_method SHELXL-97
_cell_angle_alpha 90.00
_cell_angle_beta 93.9340(10)
_cell_angle_gamma 90.00
_cell_formula_units_Z 8
_cell_length_a 27.4828(13)
_cell_length_b 13.9180(6)
_cell_length_c 46.9130(19)
_cell_measurement_reflns_used 8744
_cell_measurement_temperature 115(2)
_cell_measurement_theta_max 29.99
_cell_measurement_theta_min 7.64
_cell_volume 17902.2(14)
_computing_cell_refinement 'SAINT (Bruker, current version)'
_computing_data_collection 'SMART (Bruker, current version)'
_computing_data_reduction 'SAINT (Bruker, current version)'
_computing_molecular_graphics 'SHELXTL (Bruker), XTEL (Local Library)'
_computing_publication_material 'SHELXTL (Bruker)'
_computing_structure_refinement 'SHELXL-97 (Sheldrick, 1997)'
_computing_structure_solution 'SHELXS-97 (Sheldrick, 1990)'
_diffrn_ambient_temperature 115(2)
_diffrn_detector 'CCD area detector'
_diffrn_detector_area_resol_mean 44.52
_diffrn_detector_type 'Bruker SMART 6000'
_diffrn_measured_fraction_theta_full 0.957
_diffrn_measured_fraction_theta_max 0.957
_diffrn_measurement_details '0.30 degree frames measured for 7 seconds each'
_diffrn_measurement_device 'three-circle goniometer with fixed chi'
_diffrn_measurement_device_type 'Bruker Platform goniometer'
_diffrn_measurement_method \w-scans
_diffrn_radiation_monochromator graphite
_diffrn_radiation_source 'fine-focus sealed tube'
_diffrn_radiation_type MoK\a
_diffrn_radiation_wavelength 0.71073
_diffrn_reflns_av_R_equivalents 0.0380
_diffrn_reflns_av_sigmaI/netI 0.0498
_diffrn_reflns_limit_h_max 33
_diffrn_reflns_limit_h_min -38
_diffrn_reflns_limit_k_max 18
_diffrn_reflns_limit_k_min -19
_diffrn_reflns_limit_l_max 61
_diffrn_reflns_limit_l_min -65
_diffrn_reflns_number 59587
_diffrn_reflns_theta_full 30.01
_diffrn_reflns_theta_max 30.01
_diffrn_reflns_theta_min 7.61
_diffrn_standards_decay_% 0.0
_diffrn_standards_interval_time 254
_diffrn_standards_number 1065
_exptl_absorpt_coefficient_mu 1.016
_exptl_absorpt_correction_T_max 0.8073
_exptl_absorpt_correction_T_min 0.7852
_exptl_absorpt_correction_type multi-scan
_exptl_absorpt_process_details 'SADABS, R. Blessing (1995)'
_exptl_crystal_colour brown
_exptl_crystal_density_diffrn 1.323
_exptl_crystal_density_method 'not measured'
_exptl_crystal_description 'isometric block'
_exptl_crystal_F_000 7488
_exptl_crystal_size_max 0.25
_exptl_crystal_size_mid 0.22
_exptl_crystal_size_min 0.22
_refine_diff_density_max 0.739
_refine_diff_density_min -0.503
_refine_diff_density_rms 0.074
_refine_ls_extinction_method none
_refine_ls_goodness_of_fit_ref 1.047
_refine_ls_hydrogen_treatment mixed
_refine_ls_matrix_type full
_refine_ls_number_parameters 1091
_refine_ls_number_reflns 25033
_refine_ls_number_restraints 116
_refine_ls_restrained_S_all 1.046
_refine_ls_R_factor_all 0.0691
_refine_ls_R_factor_gt 0.0474
_refine_ls_shift/su_max 0.002
_refine_ls_shift/su_mean 0.000
_refine_ls_structure_factor_coef Fsqd
_refine_ls_weighting_details 'calc w=1/[\s^2^(Fo^2^)+(0.0387P)^2^+35.2579P] where P=(Fo^2^+2Fc^2^)/3'
_refine_ls_weighting_scheme calc
_refine_ls_wR_factor_gt 0.1024
_refine_ls_wR_factor_ref 0.1109
_reflns_number_gt 18968
_reflns_number_total 25033
_reflns_threshold_expression >2sigma(I)
_cod_data_source_file ic049413hsi20040506_081740_3.cif
_cod_data_source_block 01124
_cod_depositor_comments
;
The following automatic conversions were performed:

'_exptl_absorpt_correction_type' tag value 'multi-scans' was replaced
with 'multi-scan' value.

Automatic conversion script
Id: cif_fix_values 1646 2011-03-28 12:23:43Z adriana 
;
_cod_database_code 4311486

loop_
_symmetry_equiv_pos_as_xyz
'x, y, z'
'-x, y, -z+1/2'
'x+1/2, y+1/2, z'
'-x+1/2, y+1/2, -z+1/2'
'-x, -y, -z'
'x, -y, z-1/2'
'-x+1/2, -y+1/2, -z'
'x+1/2, -y+1/2, z-1/2'

loop_
_atom_site_label
_atom_site_type_symbol
_atom_site_fract_x
_atom_site_fract_y
_atom_site_fract_z
_atom_site_U_iso_or_equiv
_atom_site_adp_type
_atom_site_occupancy
_atom_site_symmetry_multiplicity
_atom_site_calc_flag
_atom_site_refinement_flags
_atom_site_disorder_assembly
_atom_site_disorder_group
Fe1 Fe 0.307944(11) -0.19297(2) 0.154142(7) 0.01584(7) Uani 1 1 d . . .
Fe2 Fe 0.243763(11) -0.05298(2) 0.194461(7) 0.01833(7) Uani 1 1 d . . .
Fe3 Fe 0.260301(11) 0.04356(2) 0.140752(7) 0.01722(7) Uani 1 1 d . C .
Fe4 Fe 0.333785(11) 0.09198(2) 0.096307(7) 0.01823(7) Uani 1 1 d . C .
Fe5 Fe 0.433697(12) 0.05969(2) 0.079747(7) 0.02095(7) Uani 1 1 d . . .
Fe6 Fe 0.388525(11) -0.13958(2) 0.103394(7) 0.01796(7) Uani 1 1 d . . .
O1 O 0.26918(5) -0.08238(11) 0.15882(3) 0.0169(3) Uani 1 1 d . . .
O2 O 0.38083(5) -0.00999(11) 0.09259(3) 0.0187(3) Uani 1 1 d . . .
O3 O 0.36068(6) -0.11719(13) 0.13996(3) 0.0181(3) Uani 1 1 d . . .
H3O H 0.3532(12) -0.070(2) 0.1395(7) 0.030(9) Uiso 1 1 d . . .
O4 O 0.25555(6) -0.28021(11) 0.16973(4) 0.0220(3) Uani 1 1 d . . .
O5 O 0.22434(6) -0.18816(12) 0.20313(4) 0.0243(3) Uani 1 1 d . . .
C1 C 0.22273(8) -0.25941(16) 0.18605(5) 0.0212(4) Uani 1 1 d . . .
C2 C 0.17725(9) -0.32345(18) 0.18434(6) 0.0275(5) Uani 1 1 d . . .
C3 C 0.14211(10) -0.2935(2) 0.20674(7) 0.0405(7) Uani 1 1 d . . .
H3B H 0.1580 -0.3023 0.2259 0.061 Uiso 1 1 calc R . .
H3C H 0.1127 -0.3333 0.2047 0.061 Uiso 1 1 calc R . .
H3D H 0.1332 -0.2258 0.2040 0.061 Uiso 1 1 calc R . .
C4 C 0.19153(11) -0.4279(2) 0.18810(7) 0.0399(7) Uani 1 1 d . . .
H4A H 0.2050 -0.4386 0.2077 0.060 Uiso 1 1 calc R . .
H4B H 0.2161 -0.4443 0.1747 0.060 Uiso 1 1 calc R . .
H4C H 0.1627 -0.4686 0.1843 0.060 Uiso 1 1 calc R . .
C5 C 0.15284(12) -0.3072(3) 0.15423(7) 0.0445(7) Uani 1 1 d . . .
H5A H 0.1751 -0.3273 0.1399 0.067 Uiso 1 1 calc R . .
H5B H 0.1451 -0.2389 0.1516 0.067 Uiso 1 1 calc R . .
H5C H 0.1228 -0.3451 0.1519 0.067 Uiso 1 1 calc R . .
O6 O 0.34124(6) -0.18509(12) 0.19524(3) 0.0229(3) Uani 1 1 d . . .
O7 O 0.30705(6) -0.06435(13) 0.21832(4) 0.0260(4) Uani 1 1 d . . .
C6 C 0.34096(9) -0.12499(18) 0.21507(5) 0.0248(5) Uani 1 1 d . . .
C7 C 0.38368(11) -0.1235(3) 0.23765(7) 0.0451(8) Uani 1 1 d . . .
C8 C 0.41968(16) -0.2043(4) 0.23260(11) 0.0831(16) Uani 1 1 d . . .
H8A H 0.4350 -0.1927 0.2147 0.125 Uiso 1 1 calc R . .
H8B H 0.4023 -0.2658 0.2314 0.125 Uiso 1 1 calc R . .
H8C H 0.4448 -0.2063 0.2484 0.125 Uiso 1 1 calc R . .
C9 C 0.40570(17) -0.0234(4) 0.23809(12) 0.0824(15) Uani 1 1 d . . .
H9A H 0.4187 -0.0099 0.2196 0.124 Uiso 1 1 calc R . .
H9B H 0.4321 -0.0196 0.2532 0.124 Uiso 1 1 calc R . .
H9C H 0.3805 0.0239 0.2418 0.124 Uiso 1 1 calc R . .
C10 C 0.36280(18) -0.1429(4) 0.26690(8) 0.0733(13) Uani 1 1 d . . .
H10A H 0.3365 -0.0971 0.2698 0.110 Uiso 1 1 calc R . .
H10B H 0.3887 -0.1354 0.2821 0.110 Uiso 1 1 calc R . .
H10C H 0.3499 -0.2085 0.2672 0.110 Uiso 1 1 calc R . .
O8 O 0.35087(6) -0.31345(12) 0.15139(4) 0.0231(3) Uani 1 1 d . . .
O9 O 0.39786(6) -0.27950(12) 0.11539(4) 0.0251(4) Uani 1 1 d . . .
C11 C 0.38445(8) -0.33220(16) 0.13520(5) 0.0208(4) Uani 1 1 d . . .
C12 C 0.41110(9) -0.42797(18) 0.14034(6) 0.0284(5) Uani 1 1 d . . .
C13 C 0.44175(11) -0.4179(2) 0.16860(7) 0.0420(7) Uani 1 1 d . . .
H13A H 0.4205 -0.4019 0.1838 0.063 Uiso 1 1 calc R . .
H13B H 0.4659 -0.3667 0.1669 0.063 Uiso 1 1 calc R . .
H13C H 0.4586 -0.4787 0.1731 0.063 Uiso 1 1 calc R . .
C14 C 0.37404(11) -0.50890(19) 0.14222(7) 0.0367(6) Uani 1 1 d . . .
H14A H 0.3512 -0.4928 0.1566 0.055 Uiso 1 1 calc R . .
H14B H 0.3911 -0.5687 0.1476 0.055 Uiso 1 1 calc R . .
H14C H 0.3561 -0.5172 0.1236 0.055 Uiso 1 1 calc R . .
C15 C 0.44400(12) -0.4494(2) 0.11605(7) 0.0427(7) Uani 1 1 d . . .
H15A H 0.4622 -0.5089 0.1202 0.064 Uiso 1 1 calc R . .
H15B H 0.4670 -0.3962 0.1143 0.064 Uiso 1 1 calc R . .
H15C H 0.4239 -0.4567 0.0981 0.064 Uiso 1 1 calc R . .
O10 O 0.27739(6) -0.23100(12) 0.11493(3) 0.0211(3) Uani 1 1 d . . .
O11 O 0.32683(6) -0.18099(12) 0.08185(3) 0.0228(3) Uani 1 1 d . . .
C16 C 0.29143(8) -0.22946(16) 0.08993(5) 0.0189(4) Uani 1 1 d . . .
C17 C 0.26685(9) -0.29691(17) 0.06767(5) 0.0244(5) Uani 1 1 d . . .
C18 C 0.21714(10) -0.3293(2) 0.07662(7) 0.0405(7) Uani 1 1 d . . .
H18A H 0.1959 -0.2732 0.0781 0.061 Uiso 1 1 calc R . .
H18B H 0.2211 -0.3617 0.0952 0.061 Uiso 1 1 calc R . .
H18C H 0.2024 -0.3738 0.0623 0.061 Uiso 1 1 calc R . .
C19 C 0.30169(11) -0.3839(2) 0.06718(7) 0.0353(6) Uani 1 1 d . . .
H19A H 0.3338 -0.3623 0.0618 0.053 Uiso 1 1 calc R . .
H19B H 0.2884 -0.4311 0.0532 0.053 Uiso 1 1 calc R . .
H19C H 0.3050 -0.4134 0.0862 0.053 Uiso 1 1 calc R . .
C20 C 0.26304(12) -0.2509(2) 0.03811(6) 0.0380(6) Uani 1 1 d . . .
H20A H 0.2402 -0.1968 0.0380 0.057 Uiso 1 1 calc R . .
H20B H 0.2512 -0.2986 0.0239 0.057 Uiso 1 1 calc R . .
H20C H 0.2952 -0.2279 0.0335 0.057 Uiso 1 1 calc R . .
O12 O 0.17254(6) -0.03853(12) 0.17727(4) 0.0246(3) Uani 1 1 d . . .
O13 O 0.18751(6) 0.02247(12) 0.13458(4) 0.0243(3) Uani 1 1 d . . .
C21 C 0.15927(8) -0.00468(18) 0.15310(6) 0.0249(5) Uani 1 1 d . A .
C22 C 0.10461(9) 0.0079(2) 0.14545(7) 0.0404(7) Uani 1 1 d D . .
C23 C 0.07495(17) -0.0449(7) 0.16650(19) 0.089(3) Uani 0.780(7) 1 d PDU A 1
H23A H 0.0860 -0.1117 0.1681 0.133 Uiso 0.780(7) 1 calc PR A 1
H23B H 0.0404 -0.0435 0.1598 0.133 Uiso 0.780(7) 1 calc PR A 1
H23C H 0.0792 -0.0136 0.1852 0.133 Uiso 0.780(7) 1 calc PR A 1
C24 C 0.09261(18) -0.0448(5) 0.11634(14) 0.0724(17) Uani 0.780(7) 1 d PDU A 1
H24A H 0.1028 -0.1122 0.1181 0.109 Uiso 0.780(7) 1 calc PR A 1
H24B H 0.1101 -0.0136 0.1014 0.109 Uiso 0.780(7) 1 calc PR A 1
H24C H 0.0574 -0.0417 0.1113 0.109 Uiso 0.780(7) 1 calc PR A 1
C25 C 0.09360(18) 0.1118(4) 0.1418(2) 0.091(3) Uani 0.780(7) 1 d PDU A 1
H25A H 0.1156 0.1399 0.1284 0.136 Uiso 0.780(7) 1 calc PR A 1
H25B H 0.0982 0.1443 0.1603 0.136 Uiso 0.780(7) 1 calc PR A 1
H25C H 0.0598 0.1197 0.1341 0.136 Uiso 0.780(7) 1 calc PR A 1
C23D C 0.0735(5) -0.0794(9) 0.1504(5) 0.090(3) Uani 0.220(7) 1 d PDU A 2
H23D H 0.0804 -0.1295 0.1366 0.135 Uiso 0.220(7) 1 calc PR A 2
H23E H 0.0389 -0.0616 0.1480 0.135 Uiso 0.220(7) 1 calc PR A 2
H23F H 0.0810 -0.1036 0.1698 0.135 Uiso 0.220(7) 1 calc PR A 2
C24D C 0.0943(6) 0.0318(14) 0.11301(17) 0.072(2) Uani 0.220(7) 1 d PDU A 2
H24D H 0.1156 -0.0071 0.1017 0.107 Uiso 0.220(7) 1 calc PR A 2
H24E H 0.1006 0.1001 0.1098 0.107 Uiso 0.220(7) 1 calc PR A 2
H24F H 0.0601 0.0174 0.1072 0.107 Uiso 0.220(7) 1 calc PR A 2
C25D C 0.0941(6) 0.0943(11) 0.1626(4) 0.090(3) Uani 0.220(7) 1 d PDU A 2
H25D H 0.0969 0.0779 0.1829 0.136 Uiso 0.220(7) 1 calc PR A 2
H25E H 0.0610 0.1170 0.1572 0.136 Uiso 0.220(7) 1 calc PR A 2
H25F H 0.1176 0.1451 0.1589 0.136 Uiso 0.220(7) 1 calc PR A 2
O14 O 0.24289(6) 0.18434(12) 0.13085(4) 0.0251(3) Uani 1 1 d . . .
O15 O 0.29574(6) 0.21784(12) 0.09780(4) 0.0240(3) Uani 1 1 d . . .
C26 C 0.25927(9) 0.23744(17) 0.11192(5) 0.0227(4) Uani 1 1 d . . .
C27 C 0.23278(9) 0.33243(17) 0.10593(6) 0.0279(5) Uani 1 1 d . . .
C28 C 0.25275(12) 0.3829(2) 0.08046(7) 0.0421(7) Uani 1 1 d . . .
H28A H 0.2871 0.3995 0.0850 0.063 Uiso 1 1 calc R . .
H28B H 0.2340 0.4416 0.0762 0.063 Uiso 1 1 calc R . .
H28C H 0.2501 0.3401 0.0638 0.063 Uiso 1 1 calc R . .
C29 C 0.17828(11) 0.3115(2) 0.09903(8) 0.0462(8) Uani 1 1 d . . .
H29A H 0.1744 0.2699 0.0822 0.069 Uiso 1 1 calc R . .
H29B H 0.1608 0.3720 0.0952 0.069 Uiso 1 1 calc R . .
H29C H 0.1649 0.2792 0.1153 0.069 Uiso 1 1 calc R . .
C30 C 0.23953(16) 0.3943(2) 0.13260(8) 0.0535(9) Uani 1 1 d . . .
H30A H 0.2744 0.4056 0.1372 0.080 Uiso 1 1 calc R . .
H30B H 0.2257 0.3612 0.1486 0.080 Uiso 1 1 calc R . .
H30C H 0.2229 0.4559 0.1292 0.080 Uiso 1 1 calc R . .
O16 O 0.32158(6) 0.09632(13) 0.05330(4) 0.0262(4) Uani 1 1 d . . .
O17 O 0.39798(6) 0.07842(13) 0.04003(4) 0.0272(4) Uani 1 1 d . . .
C31 C 0.35258(9) 0.08269(19) 0.03492(5) 0.0280(5) Uani 1 1 d . B .
C32 C 0.33306(11) 0.0751(3) 0.00367(6) 0.0459(8) Uani 1 1 d D . .
C33 C 0.28001(14) 0.0474(4) 0.00076(8) 0.0527(12) Uani 0.871(5) 1 d PDU B 1
H33A H 0.2603 0.0994 0.0081 0.079 Uiso 0.871(5) 1 calc PR B 1
H33B H 0.2751 -0.0113 0.0117 0.079 Uiso 0.871(5) 1 calc PR B 1
H33C H 0.2701 0.0360 -0.0194 0.079 Uiso 0.871(5) 1 calc PR B 1
C34 C 0.3632(2) 0.0008(5) -0.01174(11) 0.085(2) Uani 0.871(5) 1 d PDU B 1
H34A H 0.3602 -0.0621 -0.0027 0.127 Uiso 0.871(5) 1 calc PR B 1
H34B H 0.3975 0.0205 -0.0106 0.127 Uiso 0.871(5) 1 calc PR B 1
H34C H 0.3510 -0.0033 -0.0318 0.127 Uiso 0.871(5) 1 calc PR B 1
C35 C 0.3413(2) 0.1740(5) -0.00938(11) 0.083(2) Uani 0.871(5) 1 d PDU B 1
H35A H 0.3209 0.2216 -0.0005 0.125 Uiso 0.871(5) 1 calc PR B 1
H35B H 0.3326 0.1717 -0.0300 0.125 Uiso 0.871(5) 1 calc PR B 1
H35C H 0.3757 0.1919 -0.0060 0.125 Uiso 0.871(5) 1 calc PR B 1
C33D C 0.2998(10) -0.0072(19) 0.0009(6) 0.0538(17) Uani 0.129(5) 1 d PDU B 2
H33D H 0.2832 -0.0077 -0.0182 0.081 Uiso 0.129(5) 1 calc PR B 2
H33E H 0.2756 -0.0022 0.0153 0.081 Uiso 0.129(5) 1 calc PR B 2
H33F H 0.3184 -0.0669 0.0040 0.081 Uiso 0.129(5) 1 calc PR B 2
C34D C 0.3678(10) 0.100(3) -0.0176(6) 0.084(2) Uani 0.129(5) 1 d PDU B 2
H34D H 0.3910 0.0477 -0.0194 0.126 Uiso 0.129(5) 1 calc PR B 2
H34E H 0.3855 0.1589 -0.0115 0.126 Uiso 0.129(5) 1 calc PR B 2
H34F H 0.3500 0.1116 -0.0362 0.126 Uiso 0.129(5) 1 calc PR B 2
C35D C 0.2964(10) 0.1674(17) 0.0011(7) 0.084(2) Uani 0.129(5) 1 d PDU B 2
H35D H 0.3094 0.2189 0.0136 0.126 Uiso 0.129(5) 1 calc PR B 2
H35E H 0.2641 0.1484 0.0067 0.126 Uiso 0.129(5) 1 calc PR B 2
H35F H 0.2936 0.1902 -0.0188 0.126 Uiso 0.129(5) 1 calc PR B 2
O18 O 0.47040(6) -0.04601(12) 0.06125(4) 0.0278(4) Uani 1 1 d . . .
O19 O 0.42358(6) -0.17525(12) 0.06747(4) 0.0259(4) Uani 1 1 d . . .
C36 C 0.45851(9) -0.13300(18) 0.05699(5) 0.0256(5) Uani 1 1 d . . .
C37 C 0.49101(10) -0.1921(2) 0.03839(6) 0.0342(6) Uani 1 1 d . . .
C38 C 0.46681(16) -0.2872(3) 0.02995(10) 0.0657(12) Uani 1 1 d . . .
H38A H 0.4611 -0.3242 0.0472 0.098 Uiso 1 1 calc R . .
H38B H 0.4881 -0.3238 0.0180 0.098 Uiso 1 1 calc R . .
H38C H 0.4356 -0.2748 0.0192 0.098 Uiso 1 1 calc R . .
C39 C 0.53913(13) -0.2075(3) 0.05610(9) 0.0550(9) Uani 1 1 d . . .
H39A H 0.5329 -0.2412 0.0738 0.082 Uiso 1 1 calc R . .
H39B H 0.5543 -0.1452 0.0607 0.082 Uiso 1 1 calc R . .
H39C H 0.5611 -0.2462 0.0451 0.082 Uiso 1 1 calc R . .
C40 C 0.50052(13) -0.1343(3) 0.01131(7) 0.0506(8) Uani 1 1 d . . .
H40A H 0.4695 -0.1214 0.0005 0.076 Uiso 1 1 calc R . .
H40B H 0.5217 -0.1714 -0.0005 0.076 Uiso 1 1 calc R . .
H40C H 0.5164 -0.0734 0.0168 0.076 Uiso 1 1 calc R . .
O20 O 0.47851(6) 0.03630(12) 0.11543(4) 0.0257(4) Uani 1 1 d . . .
O21 O 0.45803(6) -0.11790(12) 0.12189(4) 0.0245(3) Uani 1 1 d . . .
C41 C 0.48413(8) -0.04562(18) 0.12726(5) 0.0252(5) Uani 1 1 d . . .
C42 C 0.52742(11) -0.0580(2) 0.14925(7) 0.0423(7) Uani 1 1 d . . .
C43 C 0.5242(3) -0.1538(3) 0.16424(17) 0.129(3) Uani 1 1 d . . .
H43A H 0.5512 -0.1597 0.1789 0.194 Uiso 1 1 calc R . .
H43B H 0.5261 -0.2059 0.1503 0.194 Uiso 1 1 calc R . .
H43C H 0.4931 -0.1580 0.1733 0.194 Uiso 1 1 calc R . .
C44 C 0.57395(14) -0.0541(5) 0.13250(12) 0.103(2) Uani 1 1 d . . .
H44A H 0.5756 0.0080 0.1228 0.155 Uiso 1 1 calc R . .
H44B H 0.5730 -0.1059 0.1183 0.155 Uiso 1 1 calc R . .
H44C H 0.6028 -0.0619 0.1458 0.155 Uiso 1 1 calc R . .
C45 C 0.52967(13) 0.0239(3) 0.17024(7) 0.0480(8) Uani 1 1 d . . .
H45A H 0.5588 0.0172 0.1833 0.072 Uiso 1 1 calc R . .
H45B H 0.5005 0.0229 0.1812 0.072 Uiso 1 1 calc R . .
H45C H 0.5311 0.0849 0.1599 0.072 Uiso 1 1 calc R . .
O22 O 0.25605(6) 0.07970(11) 0.18154(3) 0.0204(3) Uani 1 1 d . . .
N1 N 0.21544(7) 0.00608(15) 0.23337(4) 0.0251(4) Uani 1 1 d . . .
C46 C 0.18935(11) -0.0530(2) 0.24909(6) 0.0340(6) Uani 1 1 d . . .
H46A H 0.1840 -0.1171 0.2427 0.041 Uiso 1 1 calc R . .
C47 C 0.16990(12) -0.0245(2) 0.27425(6) 0.0399(7) Uani 1 1 d . . .
H47A H 0.1527 -0.0690 0.2852 0.048 Uiso 1 1 calc R . .
C48 C 0.17587(11) 0.0693(2) 0.28310(6) 0.0378(6) Uani 1 1 d . . .
H48A H 0.1624 0.0912 0.3001 0.045 Uiso 1 1 calc R . .
C49 C 0.20180(10) 0.1308(2) 0.26685(6) 0.0316(6) Uani 1 1 d . . .
H49A H 0.2059 0.1961 0.2724 0.038 Uiso 1 1 calc R . .
C50 C 0.22203(9) 0.09773(19) 0.24234(5) 0.0263(5) Uani 1 1 d . . .
C51 C 0.25230(10) 0.1647(2) 0.22571(6) 0.0320(6) Uani 1 1 d . . .
H51A H 0.2870 0.1463 0.2290 0.038 Uiso 1 1 calc R . .
H51B H 0.2487 0.2307 0.2331 0.038 Uiso 1 1 calc R . .
C52 C 0.23872(10) 0.16484(17) 0.19389(6) 0.0281(5) Uani 1 1 d . . .
H52A H 0.2028 0.1687 0.1904 0.034 Uiso 1 1 calc R . .
H52B H 0.2533 0.2216 0.1850 0.034 Uiso 1 1 calc R . .
O23 O 0.39658(6) 0.16886(11) 0.09551(4) 0.0224(3) Uani 1 1 d . . .
N2 N 0.48838(8) 0.16350(16) 0.06806(5) 0.0309(5) Uani 1 1 d . . .
C53 C 0.53462(10) 0.1322(2) 0.06789(7) 0.0383(7) Uani 1 1 d . . .
H53A H 0.5412 0.0660 0.0713 0.046 Uiso 1 1 calc R . .
C54 C 0.57303(12) 0.1933(3) 0.06293(8) 0.0510(9) Uani 1 1 d . . .
H54A H 0.6054 0.1692 0.0630 0.061 Uiso 1 1 calc R . .
C55 C 0.56377(13) 0.2886(3) 0.05797(9) 0.0575(10) Uani 1 1 d . . .
H55A H 0.5896 0.3315 0.0544 0.069 Uiso 1 1 calc R . .
C56 C 0.51653(13) 0.3216(2) 0.05814(7) 0.0484(8) Uani 1 1 d . . .
H56A H 0.5097 0.3877 0.0549 0.058 Uiso 1 1 calc R . .
C57 C 0.47857(10) 0.2577(2) 0.06304(6) 0.0326(6) Uani 1 1 d . . .
C58 C 0.42695(11) 0.2906(2) 0.06329(6) 0.0350(6) Uani 1 1 d . . .
H58A H 0.4075 0.2593 0.0473 0.042 Uiso 1 1 calc R . .
H58B H 0.4258 0.3608 0.0599 0.042 Uiso 1 1 calc R . .
C59 C 0.40335(10) 0.26853(17) 0.09131(6) 0.0291(5) Uani 1 1 d . . .
H59A H 0.4243 0.2946 0.1075 0.035 Uiso 1 1 calc R . .
H59B H 0.3713 0.3013 0.0911 0.035 Uiso 1 1 calc R . .
O24 O 0.27295(5) 0.01752(11) 0.10072(3) 0.0192(3) Uani 1 1 d . . .
N3 N 0.17555(10) -0.0522(2) 0.03042(6) 0.0461(6) Uani 1 1 d . . .
C60 C 0.14461(13) -0.0750(3) 0.00801(8) 0.0498(8) Uani 1 1 d . . .
H60A H 0.1492 -0.1346 -0.0013 0.060 Uiso 1 1 calc R . .
C61 C 0.10742(14) -0.0184(3) -0.00210(9) 0.0572(9) Uani 1 1 d . . .
H61A H 0.0865 -0.0375 -0.0181 0.069 Uiso 1 1 calc R . .
C62 C 0.1009(2) 0.0663(4) 0.01125(13) 0.0941(19) Uani 1 1 d . . .
H62A H 0.0752 0.1081 0.0047 0.113 Uiso 1 1 calc R . .
C63 C 0.13210(17) 0.0913(3) 0.03450(11) 0.0788(15) Uani 1 1 d . . .
H63A H 0.1276 0.1503 0.0442 0.095 Uiso 1 1 calc R . .
C64 C 0.16930(9) 0.0313(2) 0.04354(6) 0.0306(5) Uani 1 1 d . . .
C65 C 0.20558(9) 0.06167(19) 0.06725(6) 0.0281(5) Uani 1 1 d . . .
H65A H 0.1876 0.0875 0.0832 0.034 Uiso 1 1 calc R . .
H65B H 0.2258 0.1144 0.0602 0.034 Uiso 1 1 calc R . .
C66 C 0.23909(9) -0.01842(18) 0.07868(5) 0.0240(5) Uani 1 1 d . . .
H66A H 0.2194 -0.0707 0.0864 0.029 Uiso 1 1 calc R . .
H66B H 0.2571 -0.0452 0.0629 0.029 Uiso 1 1 calc R . .
O25 O 0.33153(5) 0.07436(11) 0.13894(3) 0.0188(3) Uani 1 1 d . . .
N4 N 0.40378(15) 0.3119(3) 0.20095(9) 0.0457(10) Uani 0.626(5) 1 d PDU C 1
C67 C 0.4446(2) 0.3518(5) 0.21392(13) 0.0640(15) Uani 0.626(5) 1 d PDU C 1
H67A H 0.4412 0.3913 0.2302 0.077 Uiso 0.626(5) 1 calc PR C 1
C68 C 0.4905(2) 0.3381(5) 0.20491(14) 0.0603(14) Uani 0.626(5) 1 d PDU C 1
H68A H 0.5180 0.3680 0.2145 0.072 Uiso 0.626(5) 1 calc PR C 1
C69 C 0.49563(17) 0.2813(4) 0.18210(15) 0.0494(14) Uani 0.626(5) 1 d PDU C 1
H69A H 0.5270 0.2696 0.1756 0.059 Uiso 0.626(5) 1 calc PR C 1
C70 C 0.45534(17) 0.2409(9) 0.16848(13) 0.0381(11) Uani 0.626(5) 1 d PDU C 1
H70A H 0.4585 0.2007 0.1523 0.046 Uiso 0.626(5) 1 calc PR C 1
C71 C 0.40958(15) 0.2584(3) 0.17821(10) 0.0280(11) Uani 0.626(5) 1 d PDU C 1
C72 C 0.36428(19) 0.2205(11) 0.16232(13) 0.0259(15) Uani 0.626(5) 1 d PDU C 1
H72A H 0.3607 0.2497 0.1430 0.031 Uiso 0.626(5) 1 calc PR C 1
H72B H 0.3354 0.2383 0.1726 0.031 Uiso 0.626(5) 1 calc PR C 1
C73 C 0.3670(9) 0.1116(11) 0.1596(5) 0.0204(19) Uani 0.626(5) 1 d PDU C 1
H73A H 0.3999 0.0933 0.1543 0.024 Uiso 0.626(5) 1 calc PR C 1
H73B H 0.3620 0.0822 0.1784 0.024 Uiso 0.626(5) 1 calc PR C 1
N4D N 0.3998(2) 0.2422(6) 0.21364(13) 0.0457(10) Uani 0.37 1 d PDU C 2
C67D C 0.4392(3) 0.2529(9) 0.23253(15) 0.0640(15) Uani 0.37 1 d PDU C 2
H67B H 0.4340 0.2528 0.2523 0.077 Uiso 0.374(5) 1 calc PR C 2
C68D C 0.4859(3) 0.2640(8) 0.22458(18) 0.0603(14) Uani 0.37 1 d PDU C 2
H68B H 0.5122 0.2734 0.2385 0.072 Uiso 0.374(5) 1 calc PR C 2
C69D C 0.4936(2) 0.2613(8) 0.1966(2) 0.0494(14) Uani 0.37 1 d PDU C 2
H69B H 0.5258 0.2664 0.1905 0.059 Uiso 0.374(5) 1 calc PR C 2
C70D C 0.4549(3) 0.2510(16) 0.17712(19) 0.0381(11) Uani 0.37 1 d PDU C 2
H70B H 0.4596 0.2531 0.1573 0.046 Uiso 0.374(5) 1 calc PR C 2
C71D C 0.4085(2) 0.2375(7) 0.18635(12) 0.0280(11) Uani 0.37 1 d PDU C 2
C72D C 0.3665(3) 0.211(2) 0.1657(2) 0.0259(15) Uani 0.37 1 d PDU C 2
H72C H 0.3706 0.2415 0.1470 0.031 Uiso 0.374(5) 1 calc PR C 2
H72D H 0.3356 0.2340 0.1729 0.031 Uiso 0.374(5) 1 calc PR C 2
C73D C 0.3642(16) 0.102(2) 0.1619(8) 0.0204(19) Uani 0.37 1 d PDU C 2
H73C H 0.3972 0.0775 0.1586 0.024 Uiso 0.374(5) 1 calc PR C 2
H73D H 0.3539 0.0723 0.1797 0.024 Uiso 0.374(5) 1 calc PR C 2

loop_
_atom_site_aniso_label
_atom_site_aniso_U_11
_atom_site_aniso_U_22
_atom_site_aniso_U_33
_atom_site_aniso_U_23
_atom_site_aniso_U_13
_atom_site_aniso_U_12
Fe1 0.01707(14) 0.01605(14) 0.01463(15) -0.00071(11) 0.00270(11) -0.00117(11)
Fe2 0.02006(14) 0.01933(15) 0.01610(15) -0.00138(12) 0.00481(11) -0.00081(12)
Fe3 0.01755(14) 0.01785(14) 0.01655(15) 0.00018(11) 0.00320(11) -0.00014(11)
Fe4 0.01902(14) 0.01939(15) 0.01654(15) 0.00096(12) 0.00306(11) -0.00246(12)
Fe5 0.02020(15) 0.02238(16) 0.02092(16) -0.00236(13) 0.00608(12) -0.00627(12)
Fe6 0.01795(14) 0.01870(15) 0.01771(15) -0.00166(12) 0.00461(11) -0.00296(11)
O1 0.0169(7) 0.0176(7) 0.0165(7) -0.0005(6) 0.0022(5) -0.0004(6)
O2 0.0188(7) 0.0196(7) 0.0182(8) -0.0005(6) 0.0045(6) -0.0040(6)
O3 0.0187(7) 0.0172(8) 0.0188(8) -0.0009(6) 0.0035(6) -0.0013(6)
O4 0.0257(8) 0.0199(8) 0.0215(8) -0.0004(6) 0.0083(6) -0.0030(6)
O5 0.0303(8) 0.0214(8) 0.0221(8) 0.0000(6) 0.0086(7) -0.0013(7)
C1 0.0240(11) 0.0193(10) 0.0207(11) 0.0038(8) 0.0044(8) -0.0014(8)
C2 0.0274(12) 0.0275(12) 0.0284(13) 0.0003(10) 0.0074(10) -0.0073(10)
C3 0.0307(13) 0.0475(17) 0.0449(17) -0.0040(14) 0.0151(12) -0.0125(12)
C4 0.0413(15) 0.0260(13) 0.0526(19) 0.0014(12) 0.0042(13) -0.0133(11)
C5 0.0394(15) 0.057(2) 0.0362(16) 0.0059(14) -0.0037(12) -0.0178(14)
O6 0.0252(8) 0.0259(8) 0.0175(8) -0.0005(6) 0.0008(6) 0.0007(6)
O7 0.0259(8) 0.0321(9) 0.0195(8) -0.0055(7) -0.0015(6) 0.0026(7)
C6 0.0255(11) 0.0308(12) 0.0179(11) -0.0014(9) -0.0002(9) -0.0001(9)
C7 0.0354(15) 0.057(2) 0.0400(17) -0.0196(15) -0.0163(12) 0.0150(14)
C8 0.050(2) 0.110(4) 0.084(3) -0.042(3) -0.035(2) 0.037(2)
C9 0.061(3) 0.082(3) 0.097(4) 0.000(3) -0.043(2) -0.027(2)
C10 0.089(3) 0.094(3) 0.0325(19) 0.002(2) -0.0294(19) 0.007(3)
O8 0.0238(8) 0.0213(8) 0.0248(9) 0.0011(6) 0.0063(6) 0.0009(6)
O9 0.0299(9) 0.0210(8) 0.0254(9) -0.0013(7) 0.0091(7) 0.0006(7)
C11 0.0205(10) 0.0202(10) 0.0218(11) -0.0030(8) 0.0020(8) -0.0018(8)
C12 0.0289(12) 0.0257(12) 0.0312(13) 0.0017(10) 0.0072(10) 0.0089(10)
C13 0.0349(15) 0.0472(17) 0.0431(17) 0.0067(14) -0.0034(12) 0.0129(13)
C14 0.0488(16) 0.0198(12) 0.0424(17) -0.0013(11) 0.0092(13) 0.0034(11)
C15 0.0459(16) 0.0395(16) 0.0450(17) 0.0042(13) 0.0193(14) 0.0190(13)
O10 0.0212(7) 0.0253(8) 0.0169(8) -0.0031(6) 0.0015(6) -0.0053(6)
O11 0.0251(8) 0.0270(8) 0.0166(8) -0.0006(6) 0.0024(6) -0.0084(7)
C16 0.0212(10) 0.0177(10) 0.0177(11) -0.0019(8) -0.0005(8) -0.0013(8)
C17 0.0288(11) 0.0257(11) 0.0186(11) -0.0051(9) 0.0000(9) -0.0081(9)
C18 0.0298(13) 0.0515(18) 0.0401(16) -0.0189(14) 0.0029(11) -0.0169(12)
C19 0.0416(15) 0.0261(13) 0.0376(16) -0.0088(11) -0.0014(12) -0.0016(11)
C20 0.0564(18) 0.0336(14) 0.0224(13) -0.0039(11) -0.0087(12) -0.0045(13)
O12 0.0200(7) 0.0286(9) 0.0259(9) 0.0006(7) 0.0064(6) 0.0004(6)
O13 0.0178(7) 0.0298(9) 0.0254(9) 0.0023(7) 0.0021(6) 0.0014(6)
C21 0.0179(10) 0.0267(12) 0.0303(13) -0.0014(10) 0.0031(9) 0.0015(9)
C22 0.0165(11) 0.0587(19) 0.0461(17) 0.0111(15) 0.0034(11) 0.0039(11)
C23 0.0183(17) 0.141(6) 0.109(6) 0.057(5) 0.016(3) 0.005(3)
C24 0.035(2) 0.094(4) 0.085(4) -0.019(4) -0.020(2) -0.001(3)
C25 0.030(2) 0.053(3) 0.188(9) 0.019(4) -0.008(4) 0.019(2)
C23D 0.020(2) 0.141(6) 0.110(6) 0.057(5) 0.014(4) 0.005(3)
C24D 0.033(3) 0.094(5) 0.084(4) -0.017(4) -0.020(3) 0.000(3)
C25D 0.029(3) 0.052(3) 0.188(9) 0.020(4) -0.007(4) 0.019(3)
O14 0.0298(8) 0.0211(8) 0.0250(9) 0.0037(7) 0.0066(7) 0.0037(7)
O15 0.0262(8) 0.0209(8) 0.0253(9) 0.0036(6) 0.0044(7) 0.0006(6)
C26 0.0260(11) 0.0200(10) 0.0217(11) -0.0004(9) -0.0011(9) -0.0006(9)
C27 0.0327(12) 0.0194(11) 0.0319(14) 0.0040(10) 0.0041(10) 0.0039(9)
C28 0.0507(17) 0.0325(15) 0.0438(18) 0.0182(13) 0.0090(14) 0.0115(13)
C29 0.0349(15) 0.0366(16) 0.067(2) 0.0137(15) 0.0024(14) 0.0095(12)
C30 0.086(3) 0.0288(15) 0.0451(19) -0.0090(13) -0.0003(18) 0.0140(16)
O16 0.0273(8) 0.0329(9) 0.0186(8) 0.0032(7) 0.0024(6) -0.0045(7)
O17 0.0289(9) 0.0347(9) 0.0187(8) -0.0005(7) 0.0057(7) -0.0093(7)
C31 0.0330(13) 0.0322(13) 0.0191(12) 0.0009(10) 0.0050(9) -0.0108(10)
C32 0.0406(16) 0.079(2) 0.0183(13) 0.0001(14) 0.0017(11) -0.0221(16)
C33 0.0361(19) 0.097(4) 0.0245(16) 0.004(2) -0.0050(14) -0.024(2)
C34 0.066(3) 0.142(5) 0.046(3) -0.051(3) 0.001(2) 0.002(3)
C35 0.084(4) 0.119(5) 0.045(3) 0.040(3) -0.016(2) -0.047(3)
C33D 0.037(3) 0.097(4) 0.026(3) 0.004(3) -0.006(2) -0.024(3)
C34D 0.066(4) 0.141(6) 0.045(3) -0.051(4) 0.002(3) 0.002(4)
C35D 0.085(4) 0.120(5) 0.045(3) 0.040(4) -0.017(3) -0.046(4)
O18 0.0262(8) 0.0264(9) 0.0322(10) -0.0045(7) 0.0122(7) -0.0056(7)
O19 0.0268(8) 0.0265(8) 0.0257(9) -0.0046(7) 0.0107(7) -0.0066(7)
C36 0.0242(11) 0.0316(12) 0.0218(12) -0.0036(10) 0.0082(9) -0.0025(9)
C37 0.0346(13) 0.0336(14) 0.0368(15) -0.0111(11) 0.0193(12) -0.0052(11)
C38 0.071(2) 0.050(2) 0.082(3) -0.0359(19) 0.046(2) -0.0191(18)
C39 0.0465(18) 0.058(2) 0.062(2) -0.0046(18) 0.0155(17) 0.0208(16)
C40 0.0534(19) 0.067(2) 0.0345(17) -0.0071(15) 0.0217(15) -0.0030(17)
O20 0.0224(8) 0.0243(8) 0.0302(9) -0.0032(7) 0.0010(7) -0.0042(6)
O21 0.0187(7) 0.0267(8) 0.0283(9) -0.0008(7) 0.0020(6) -0.0019(6)
C41 0.0190(10) 0.0304(12) 0.0263(12) -0.0057(10) 0.0022(9) 0.0004(9)
C42 0.0339(14) 0.0359(15) 0.0542(19) -0.0094(14) -0.0192(13) 0.0061(12)
C43 0.155(5) 0.048(2) 0.165(6) 0.026(3) -0.133(5) -0.015(3)
C44 0.0268(17) 0.180(6) 0.101(4) -0.082(4) -0.012(2) 0.018(2)
C45 0.0455(17) 0.059(2) 0.0377(17) -0.0077(15) -0.0096(13) 0.0002(15)
O22 0.0244(8) 0.0184(7) 0.0190(8) -0.0032(6) 0.0058(6) 0.0001(6)
N1 0.0275(10) 0.0288(10) 0.0196(10) -0.0018(8) 0.0073(8) 0.0023(8)
C46 0.0446(15) 0.0305(13) 0.0288(14) 0.0009(11) 0.0160(12) 0.0004(11)
C47 0.0534(17) 0.0413(16) 0.0275(14) 0.0003(12) 0.0201(13) -0.0001(13)
C48 0.0470(16) 0.0434(16) 0.0250(14) -0.0051(12) 0.0161(12) 0.0058(13)
C49 0.0406(14) 0.0330(13) 0.0216(12) -0.0074(10) 0.0055(10) 0.0052(11)
C50 0.0296(12) 0.0309(12) 0.0186(11) -0.0044(9) 0.0043(9) 0.0021(10)
C51 0.0375(14) 0.0298(13) 0.0297(14) -0.0120(10) 0.0092(11) -0.0077(11)
C52 0.0373(13) 0.0197(11) 0.0287(13) -0.0057(9) 0.0128(11) -0.0003(10)
O23 0.0254(8) 0.0191(7) 0.0231(8) -0.0004(6) 0.0043(6) -0.0057(6)
N2 0.0310(11) 0.0328(11) 0.0300(12) -0.0065(9) 0.0110(9) -0.0149(9)
C53 0.0311(13) 0.0427(16) 0.0429(16) -0.0098(13) 0.0144(12) -0.0140(12)
C54 0.0345(15) 0.058(2) 0.063(2) -0.0173(17) 0.0211(15) -0.0222(14)
C55 0.0472(18) 0.056(2) 0.072(3) -0.0146(18) 0.0276(18) -0.0336(16)
C56 0.0575(19) 0.0409(17) 0.0493(19) -0.0077(14) 0.0219(16) -0.0265(15)
C57 0.0394(14) 0.0329(13) 0.0268(13) -0.0038(11) 0.0120(11) -0.0164(11)
C58 0.0447(15) 0.0267(13) 0.0341(15) 0.0055(11) 0.0066(12) -0.0125(11)
C59 0.0339(13) 0.0207(11) 0.0337(14) 0.0009(10) 0.0096(11) -0.0069(10)
O24 0.0182(7) 0.0216(7) 0.0178(8) -0.0006(6) 0.0019(6) -0.0023(6)
N3 0.0384(13) 0.0516(16) 0.0469(16) -0.0164(13) -0.0079(11) 0.0032(12)
C60 0.0492(18) 0.054(2) 0.0453(19) -0.0137(16) -0.0078(15) -0.0042(15)
C61 0.056(2) 0.055(2) 0.057(2) -0.0040(18) -0.0269(17) -0.0065(17)
C62 0.091(3) 0.077(3) 0.105(4) -0.027(3) -0.065(3) 0.038(3)
C63 0.080(3) 0.054(2) 0.094(3) -0.034(2) -0.052(3) 0.034(2)
C64 0.0290(12) 0.0314(13) 0.0309(14) 0.0010(11) -0.0029(10) -0.0024(10)
C65 0.0278(12) 0.0303(13) 0.0256(12) -0.0025(10) -0.0020(9) 0.0003(10)
C66 0.0242(11) 0.0261(11) 0.0215(12) -0.0032(9) -0.0001(9) -0.0024(9)
O25 0.0188(7) 0.0212(7) 0.0165(7) -0.0008(6) 0.0008(6) -0.0031(6)
N4 0.0457(19) 0.054(2) 0.036(2) -0.0170(17) -0.0050(15) -0.0020(19)
C67 0.060(3) 0.079(4) 0.050(3) -0.024(3) -0.017(2) -0.005(3)
C68 0.047(2) 0.066(3) 0.065(3) -0.013(3) -0.021(2) -0.012(2)
C69 0.0356(19) 0.045(3) 0.065(4) -0.004(3) -0.010(3) -0.0085(18)
C70 0.0331(15) 0.036(3) 0.045(4) -0.001(4) 0.0002(18) -0.0078(14)
C71 0.0344(15) 0.020(2) 0.029(2) 0.0003(19) -0.0024(16) -0.0028(14)
C72 0.0277(13) 0.020(3) 0.030(2) -0.001(2) 0.0012(12) 0.0004(14)
C73 0.023(3) 0.018(3) 0.021(3) 0.001(3) 0.001(2) -0.0053(19)
N4D 0.0457(19) 0.054(2) 0.036(2) -0.0170(17) -0.0050(15) -0.0020(19)
C67D 0.060(3) 0.079(4) 0.050(3) -0.024(3) -0.017(2) -0.005(3)
C68D 0.047(2) 0.066(3) 0.065(3) -0.013(3) -0.021(2) -0.012(2)
C69D 0.0356(19) 0.045(3) 0.065(4) -0.004(3) -0.010(3) -0.0085(18)
C70D 0.0331(15) 0.036(3) 0.045(4) -0.001(4) 0.0002(18) -0.0078(14)
C71D 0.0344(15) 0.020(2) 0.029(2) 0.0003(19) -0.0024(16) -0.0028(14)
C72D 0.0277(13) 0.020(3) 0.030(2) -0.001(2) 0.0012(12) 0.0004(14)
C73D 0.023(3) 0.018(3) 0.021(3) 0.001(3) 0.001(2) -0.0053(19)

loop_
_atom_type_symbol
_atom_type_description
_atom_type_scat_dispersion_real
_atom_type_scat_dispersion_imag
_atom_type_scat_source
C C 0.0033 0.0016 'International Tables Vol C Tables 4.2.6.8 and 6.1.1.4'
H H 0.0000 0.0000 'International Tables Vol C Tables 4.2.6.8 and 6.1.1.4'
N N 0.0061 0.0033 'International Tables Vol C Tables 4.2.6.8 and 6.1.1.4'
O O 0.0106 0.0060 'International Tables Vol C Tables 4.2.6.8 and 6.1.1.4'
Fe Fe 0.3463 0.8444 'International Tables Vol C Tables 4.2.6.8 and 6.1.1.4'

loop_
_geom_angle_atom_site_label_1
_geom_angle_atom_site_label_2
_geom_angle_atom_site_label_3
_geom_angle
_geom_angle_site_symmetry_1
_geom_angle_site_symmetry_3
_geom_angle_publ_flag
O1 Fe1 O3 92.13(7) . . ?
O1 Fe1 O10 96.63(7) . . ?
O3 Fe1 O10 95.89(7) . . ?
O1 Fe1 O4 91.47(6) . . ?
O3 Fe1 O4 176.18(7) . . ?
O10 Fe1 O4 84.98(6) . . ?
O1 Fe1 O8 176.94(7) . . ?
O3 Fe1 O8 88.66(7) . . ?
O10 Fe1 O8 86.23(7) . . ?
O4 Fe1 O8 87.68(6) . . ?
O1 Fe1 O6 93.73(7) . . ?
O3 Fe1 O6 89.87(7) . . ?
O10 Fe1 O6 167.94(7) . . ?
O4 Fe1 O6 88.61(7) . . ?
O8 Fe1 O6 83.31(7) . . ?
O1 Fe2 O22 81.42(6) . . ?
O1 Fe2 O5 95.47(6) . . ?
O22 Fe2 O5 172.20(7) . . ?
O1 Fe2 O7 96.70(7) . . ?
O22 Fe2 O7 94.86(7) . . ?
O5 Fe2 O7 92.61(7) . . ?
O1 Fe2 O12 94.17(7) . . ?
O22 Fe2 O12 88.10(7) . . ?
O5 Fe2 O12 84.98(7) . . ?
O7 Fe2 O12 169.04(7) . . ?
O1 Fe2 N1 170.41(7) . . ?
O22 Fe2 N1 89.02(7) . . ?
O5 Fe2 N1 93.92(7) . . ?
O7 Fe2 N1 84.78(7) . . ?
O12 Fe2 N1 84.72(7) . . ?
O1 Fe2 Fe3 41.51(5) . . ?
O22 Fe2 Fe3 42.81(5) . . ?
O5 Fe2 Fe3 131.79(5) . . ?
O7 Fe2 Fe3 109.70(5) . . ?
O12 Fe2 Fe3 79.54(5) . . ?
N1 Fe2 Fe3 129.15(6) . . ?
O1 Fe3 O24 102.93(6) . . ?
O1 Fe3 O22 79.84(6) . . ?
O24 Fe3 O22 172.18(6) . . ?
O1 Fe3 O25 96.69(6) . . ?
O24 Fe3 O25 76.26(6) . . ?
O22 Fe3 O25 96.22(6) . . ?
O1 Fe3 O13 91.42(7) . . ?
O24 Fe3 O13 94.28(7) . . ?
O22 Fe3 O13 92.95(7) . . ?
O25 Fe3 O13 168.69(7) . . ?
O1 Fe3 O14 165.84(6) . . ?
O24 Fe3 O14 90.77(7) . . ?
O22 Fe3 O14 87.05(7) . . ?
O25 Fe3 O14 89.97(7) . . ?
O13 Fe3 O14 83.90(7) . . ?
O1 Fe3 Fe2 40.11(4) . . ?
O24 Fe3 Fe2 141.97(5) . . ?
O22 Fe3 Fe2 42.54(5) . . ?
O25 Fe3 Fe2 110.14(5) . . ?
O13 Fe3 Fe2 81.12(5) . . ?
O14 Fe3 Fe2 125.76(5) . . ?
O2 Fe4 O24 101.46(6) . . ?
O2 Fe4 O25 93.80(6) . . ?
O24 Fe4 O25 75.56(6) . . ?
O2 Fe4 O16 89.89(7) . . ?
O24 Fe4 O16 92.08(7) . . ?
O25 Fe4 O16 167.57(7) . . ?
O2 Fe4 O23 79.11(6) . . ?
O24 Fe4 O23 175.09(7) . . ?
O25 Fe4 O23 99.55(6) . . ?
O16 Fe4 O23 92.79(7) . . ?
O2 Fe4 O15 167.94(6) . . ?
O24 Fe4 O15 90.42(6) . . ?
O25 Fe4 O15 91.13(7) . . ?
O16 Fe4 O15 87.61(7) . . ?
O23 Fe4 O15 89.22(7) . . ?
O2 Fe4 Fe5 38.94(4) . . ?
O24 Fe4 Fe5 139.01(5) . . ?
O25 Fe4 Fe5 109.62(5) . . ?
O16 Fe4 Fe5 80.50(5) . . ?
O23 Fe4 Fe5 42.77(5) . . ?
O15 Fe4 Fe5 129.02(5) . . ?
O2 Fe5 O23 81.28(6) . . ?
O2 Fe5 O18 100.49(7) . . ?
O23 Fe5 O18 176.12(7) . . ?
O2 Fe5 O20 95.24(7) . . ?
O23 Fe5 O20 96.47(7) . . ?
O18 Fe5 O20 86.83(7) . . ?
O2 Fe5 O17 91.39(7) . . ?
O23 Fe5 O17 90.84(7) . . ?
O18 Fe5 O17 85.67(8) . . ?
O20 Fe5 O17 170.79(7) . . ?
O2 Fe5 N2 169.41(8) . . ?
O23 Fe5 N2 88.13(7) . . ?
O18 Fe5 N2 90.09(8) . . ?
O20 Fe5 N2 85.65(8) . . ?
O17 Fe5 N2 89.01(8) . . ?
O2 Fe5 Fe4 40.32(5) . . ?
O23 Fe5 Fe4 43.66(4) . . ?
O18 Fe5 Fe4 136.91(5) . . ?
O20 Fe5 Fe4 109.31(5) . . ?
O17 Fe5 Fe4 79.87(5) . . ?
N2 Fe5 Fe4 129.60(6) . . ?
O2 Fe6 O3 92.30(7) . . ?
O2 Fe6 O11 93.69(7) . . ?
O3 Fe6 O11 96.91(7) . . ?
O2 Fe6 O9 179.14(8) . . ?
O3 Fe6 O9 87.68(7) . . ?
O11 Fe6 O9 87.16(7) . . ?
O2 Fe6 O19 93.49(7) . . ?
O3 Fe6 O19 172.89(8) . . ?
O11 Fe6 O19 86.84(7) . . ?
O9 Fe6 O19 86.48(7) . . ?
O2 Fe6 O21 93.25(7) . . ?
O3 Fe6 O21 90.83(7) . . ?
O11 Fe6 O21 169.38(7) . . ?
O9 Fe6 O21 85.89(7) . . ?
O19 Fe6 O21 84.72(7) . . ?
Fe1 O1 Fe2 121.38(8) . . ?
Fe1 O1 Fe3 137.16(8) . . ?
Fe2 O1 Fe3 98.39(7) . . ?
Fe5 O2 Fe6 120.38(8) . . ?
Fe5 O2 Fe4 100.74(7) . . ?
Fe6 O2 Fe4 137.90(8) . . ?
Fe1 O3 Fe6 124.07(9) . . ?
Fe1 O3 H3O 107(3) . . ?
Fe6 O3 H3O 105(3) . . ?
C1 O4 Fe1 129.07(15) . . ?
C1 O5 Fe2 126.96(14) . . ?
O4 C1 O5 124.6(2) . . ?
O4 C1 C2 116.8(2) . . ?
O5 C1 C2 118.59(19) . . ?
C4 C2 C3 110.6(2) . . ?
C4 C2 C1 110.4(2) . . ?
C3 C2 C1 110.9(2) . . ?
C4 C2 C5 110.0(2) . . ?
C3 C2 C5 109.5(2) . . ?
C1 C2 C5 105.4(2) . . ?
C2 C3 H3B 109.5 . . ?
C2 C3 H3C 109.5 . . ?
H3B C3 H3C 109.5 . . ?
C2 C3 H3D 109.5 . . ?
H3B C3 H3D 109.5 . . ?
H3C C3 H3D 109.5 . . ?
C2 C4 H4A 109.5 . . ?
C2 C4 H4B 109.5 . . ?
H4A C4 H4B 109.5 . . ?
C2 C4 H4C 109.5 . . ?
H4A C4 H4C 109.5 . . ?
H4B C4 H4C 109.5 . . ?
C2 C5 H5A 109.5 . . ?
C2 C5 H5B 109.5 . . ?
H5A C5 H5B 109.5 . . ?
C2 C5 H5C 109.5 . . ?
H5A C5 H5C 109.5 . . ?
H5B C5 H5C 109.5 . . ?
C6 O6 Fe1 134.40(16) . . ?
C6 O7 Fe2 126.72(16) . . ?
O6 C6 O7 125.0(2) . . ?
O6 C6 C7 118.8(2) . . ?
O7 C6 C7 116.2(2) . . ?
C9 C7 C6 108.0(3) . . ?
C9 C7 C8 114.6(4) . . ?
C6 C7 C8 111.0(3) . . ?
C9 C7 C10 108.7(4) . . ?
C6 C7 C10 107.4(3) . . ?
C8 C7 C10 107.0(4) . . ?
C7 C8 H8A 109.5 . . ?
C7 C8 H8B 109.5 . . ?
H8A C8 H8B 109.5 . . ?
C7 C8 H8C 109.5 . . ?
H8A C8 H8C 109.5 . . ?
H8B C8 H8C 109.5 . . ?
C7 C9 H9A 109.5 . . ?
C7 C9 H9B 109.5 . . ?
H9A C9 H9B 109.5 . . ?
C7 C9 H9C 109.5 . . ?
H9A C9 H9C 109.5 . . ?
H9B C9 H9C 109.5 . . ?
C7 C10 H10A 109.5 . . ?
C7 C10 H10B 109.5 . . ?
H10A C10 H10B 109.5 . . ?
C7 C10 H10C 109.5 . . ?
H10A C10 H10C 109.5 . . ?
H10B C10 H10C 109.5 . . ?
C11 O8 Fe1 130.67(15) . . ?
C11 O9 Fe6 136.29(15) . . ?
O9 C11 O8 126.0(2) . . ?
O9 C11 C12 117.54(19) . . ?
O8 C11 C12 116.5(2) . . ?
C14 C12 C13 110.4(2) . . ?
C14 C12 C15 109.3(2) . . ?
C13 C12 C15 110.2(2) . . ?
C14 C12 C11 109.7(2) . . ?
C13 C12 C11 106.6(2) . . ?
C15 C12 C11 110.6(2) . . ?
C12 C13 H13A 109.5 . . ?
C12 C13 H13B 109.5 . . ?
H13A C13 H13B 109.5 . . ?
C12 C13 H13C 109.5 . . ?
H13A C13 H13C 109.5 . . ?
H13B C13 H13C 109.5 . . ?
C12 C14 H14A 109.5 . . ?
C12 C14 H14B 109.5 . . ?
H14A C14 H14B 109.5 . . ?
C12 C14 H14C 109.5 . . ?
H14A C14 H14C 109.5 . . ?
H14B C14 H14C 109.5 . . ?
C12 C15 H15A 109.5 . . ?
C12 C15 H15B 109.5 . . ?
H15A C15 H15B 109.5 . . ?
C12 C15 H15C 109.5 . . ?
H15A C15 H15C 109.5 . . ?
H15B C15 H15C 109.5 . . ?
C16 O10 Fe1 134.58(14) . . ?
C16 O11 Fe6 130.28(15) . . ?
O10 C16 O11 125.4(2) . . ?
O10 C16 C17 118.48(19) . . ?
O11 C16 C17 115.90(19) . . ?
C20 C17 C18 111.6(2) . . ?
C20 C17 C16 111.3(2) . . ?
C18 C17 C16 110.9(2) . . ?
C20 C17 C19 108.6(2) . . ?
C18 C17 C19 109.9(2) . . ?
C16 C17 C19 104.2(2) . . ?
C17 C18 H18A 109.5 . . ?
C17 C18 H18B 109.5 . . ?
H18A C18 H18B 109.5 . . ?
C17 C18 H18C 109.5 . . ?
H18A C18 H18C 109.5 . . ?
H18B C18 H18C 109.5 . . ?
C17 C19 H19A 109.5 . . ?
C17 C19 H19B 109.5 . . ?
H19A C19 H19B 109.5 . . ?
C17 C19 H19C 109.5 . . ?
H19A C19 H19C 109.5 . . ?
H19B C19 H19C 109.5 . . ?
C17 C20 H20A 109.5 . . ?
C17 C20 H20B 109.5 . . ?
H20A C20 H20B 109.5 . . ?
C17 C20 H20C 109.5 . . ?
H20A C20 H20C 109.5 . . ?
H20B C20 H20C 109.5 . . ?
C21 O12 Fe2 126.43(14) . . ?
C21 O13 Fe3 126.42(16) . . ?
O12 C21 O13 125.4(2) . . ?
O12 C21 C22 118.2(2) . . ?
O13 C21 C22 116.4(2) . . ?
C25 C22 C25D 39.6(7) . . ?
C25 C22 C23D 133.4(8) . . ?
C25D C22 C23D 115.8(5) . . ?
C25 C22 C23 115.7(5) . . ?
C25D C22 C23 84.6(9) . . ?
C23D C22 C23 34.4(7) . . ?
C25 C22 C21 109.1(3) . . ?
C25D C22 C21 100.9(7) . . ?
C23D C22 C21 115.4(7) . . ?
C23 C22 C21 110.8(3) . . ?
C25 C22 C24D 69.9(8) . . ?
C25D C22 C24D 108.9(6) . . ?
C23D C22 C24D 104.7(5) . . ?
C23 C22 C24D 131.9(7) . . ?
C21 C22 C24D 111.3(6) . . ?
C25 C22 C24 109.0(5) . . ?
C25D C22 C24 144.5(8) . . ?
C23D C22 C24 70.7(9) . . ?
C23 C22 C24 104.6(5) . . ?
C21 C22 C24 107.2(3) . . ?
C24D C22 C24 40.4(7) . . ?
C22 C23 H23A 109.5 . . ?
C22 C23 H23B 109.5 . . ?
C22 C23 H23C 109.5 . . ?
C22 C24 H24A 109.5 . . ?
C22 C24 H24B 109.5 . . ?
C22 C24 H24C 109.5 . . ?
C22 C25 H25A 109.5 . . ?
C22 C25 H25B 109.5 . . ?
C22 C25 H25C 109.5 . . ?
C22 C23D H23D 109.5 . . ?
C22 C23D H23E 109.5 . . ?
H23D C23D H23E 109.5 . . ?
C22 C23D H23F 109.5 . . ?
H23D C23D H23F 109.5 . . ?
H23E C23D H23F 109.5 . . ?
C22 C24D H24D 109.5 . . ?
C22 C24D H24E 109.5 . . ?
H24D C24D H24E 109.5 . . ?
C22 C24D H24F 109.5 . . ?
H24D C24D H24F 109.5 . . ?
H24E C24D H24F 109.5 . . ?
C22 C25D H25D 109.5 . . ?
C22 C25D H25E 109.5 . . ?
H25D C25D H25E 109.5 . . ?
C22 C25D H25F 109.5 . . ?
H25D C25D H25F 109.5 . . ?
H25E C25D H25F 109.5 . . ?
C26 O14 Fe3 128.79(15) . . ?
C26 O15 Fe4 128.81(15) . . ?
O14 C26 O15 125.1(2) . . ?
O14 C26 C27 116.6(2) . . ?
O15 C26 C27 118.3(2) . . ?
C30 C27 C28 110.8(3) . . ?
C30 C27 C26 108.0(2) . . ?
C28 C27 C26 110.6(2) . . ?
C30 C27 C29 110.1(3) . . ?
C28 C27 C29 108.7(3) . . ?
C26 C27 C29 108.6(2) . . ?
C27 C28 H28A 109.5 . . ?
C27 C28 H28B 109.5 . . ?
H28A C28 H28B 109.5 . . ?
C27 C28 H28C 109.5 . . ?
H28A C28 H28C 109.5 . . ?
H28B C28 H28C 109.5 . . ?
C27 C29 H29A 109.5 . . ?
C27 C29 H29B 109.5 . . ?
H29A C29 H29B 109.5 . . ?
C27 C29 H29C 109.5 . . ?
H29A C29 H29C 109.5 . . ?
H29B C29 H29C 109.5 . . ?
C27 C30 H30A 109.5 . . ?
C27 C30 H30B 109.5 . . ?
H30A C30 H30B 109.5 . . ?
C27 C30 H30C 109.5 . . ?
H30A C30 H30C 109.5 . . ?
H30B C30 H30C 109.5 . . ?
C31 O16 Fe4 126.94(17) . . ?
C31 O17 Fe5 125.71(15) . . ?
O17 C31 O16 125.6(2) . . ?
O17 C31 C32 117.3(2) . . ?
O16 C31 C32 117.0(2) . . ?
C33D C32 C34D 123.9(17) . . ?
C33D C32 C33 36.6(13) . . ?
C34D C32 C33 132.0(14) . . ?
C33D C32 C31 108.3(11) . . ?
C34D C32 C31 115.7(13) . . ?
C33 C32 C31 112.2(2) . . ?
C33D C32 C35 141.0(12) . . ?
C34D C32 C35 52.5(16) . . ?
C33 C32 C35 111.3(4) . . ?
C31 C32 C35 105.6(3) . . ?
C33D C32 C34 77.6(14) . . ?
C34D C32 C34 56.4(15) . . ?
C33 C32 C34 109.6(4) . . ?
C31 C32 C34 109.4(3) . . ?
C35 C32 C34 108.5(4) . . ?
C33D C32 C35D 103.3(16) . . ?
C34D C32 C35D 100.7(17) . . ?
C33 C32 C35D 66.8(11) . . ?
C31 C32 C35D 101.1(12) . . ?
C35 C32 C35D 50.9(10) . . ?
C34 C32 C35D 147.6(11) . . ?
C32 C33 H33A 109.5 . . ?
C32 C33 H33B 109.5 . . ?
C32 C33 H33C 109.5 . . ?
C32 C34 H34A 109.5 . . ?
C32 C34 H34B 109.5 . . ?
C32 C34 H34C 109.5 . . ?
C32 C35 H35A 109.5 . . ?
C32 C35 H35B 109.5 . . ?
C32 C35 H35C 109.5 . . ?
C32 C33D H33D 109.5 . . ?
C32 C33D H33E 109.5 . . ?
H33D C33D H33E 109.5 . . ?
C32 C33D H33F 109.5 . . ?
H33D C33D H33F 109.5 . . ?
H33E C33D H33F 109.5 . . ?
C32 C34D H34D 109.5 . . ?
C32 C34D H34E 109.5 . . ?
H34D C34D H34E 109.5 . . ?
C32 C34D H34F 109.5 . . ?
H34D C34D H34F 109.5 . . ?
H34E C34D H34F 109.5 . . ?
C32 C35D H35D 109.5 . . ?
C32 C35D H35E 109.5 . . ?
H35D C35D H35E 109.5 . . ?
C32 C35D H35F 109.5 . . ?
H35D C35D H35F 109.5 . . ?
H35E C35D H35F 109.5 . . ?
C36 O18 Fe5 129.44(14) . . ?
C36 O19 Fe6 128.43(16) . . ?
O19 C36 O18 125.6(2) . . ?
O19 C36 C37 117.6(2) . . ?
O18 C36 C37 116.7(2) . . ?
C38 C37 C39 111.5(3) . . ?
C38 C37 C36 110.7(2) . . ?
C39 C37 C36 106.4(2) . . ?
C38 C37 C40 109.6(3) . . ?
C39 C37 C40 109.4(3) . . ?
C36 C37 C40 109.1(2) . . ?
C37 C38 H38A 109.5 . . ?
C37 C38 H38B 109.5 . . ?
H38A C38 H38B 109.5 . . ?
C37 C38 H38C 109.5 . . ?
H38A C38 H38C 109.5 . . ?
H38B C38 H38C 109.5 . . ?
C37 C39 H39A 109.5 . . ?
C37 C39 H39B 109.5 . . ?
H39A C39 H39B 109.5 . . ?
C37 C39 H39C 109.5 . . ?
H39A C39 H39C 109.5 . . ?
H39B C39 H39C 109.5 . . ?
C37 C40 H40A 109.5 . . ?
C37 C40 H40B 109.5 . . ?
H40A C40 H40B 109.5 . . ?
C37 C40 H40C 109.5 . . ?
H40A C40 H40C 109.5 . . ?
H40B C40 H40C 109.5 . . ?
C41 O20 Fe5 123.39(15) . . ?
C41 O21 Fe6 134.67(16) . . ?
O21 C41 O20 125.6(2) . . ?
O21 C41 C42 117.0(2) . . ?
O20 C41 C42 117.4(2) . . ?
C45 C42 C43 111.4(4) . . ?
C45 C42 C41 110.6(2) . . ?
C43 C42 C41 110.2(3) . . ?
C45 C42 C44 107.9(3) . . ?
C43 C42 C44 110.1(5) . . ?
C41 C42 C44 106.5(3) . . ?
C42 C43 H43A 109.5 . . ?
C42 C43 H43B 109.5 . . ?
H43A C43 H43B 109.5 . . ?
C42 C43 H43C 109.5 . . ?
H43A C43 H43C 109.5 . . ?
H43B C43 H43C 109.5 . . ?
C42 C44 H44A 109.5 . . ?
C42 C44 H44B 109.5 . . ?
H44A C44 H44B 109.5 . . ?
C42 C44 H44C 109.5 . . ?
H44A C44 H44C 109.5 . . ?
H44B C44 H44C 109.5 . . ?
C42 C45 H45A 109.5 . . ?
C42 C45 H45B 109.5 . . ?
H45A C45 H45B 109.5 . . ?
C42 C45 H45C 109.5 . . ?
H45A C45 H45C 109.5 . . ?
H45B C45 H45C 109.5 . . ?
C52 O22 Fe2 125.89(13) . . ?
C52 O22 Fe3 130.43(15) . . ?
Fe2 O22 Fe3 94.65(7) . . ?
C46 N1 C50 118.1(2) . . ?
C46 N1 Fe2 117.45(17) . . ?
C50 N1 Fe2 124.43(16) . . ?
N1 C46 C47 123.0(3) . . ?
N1 C46 H46A 118.5 . . ?
C47 C46 H46A 118.5 . . ?
C48 C47 C46 118.9(3) . . ?
C48 C47 H47A 120.6 . . ?
C46 C47 H47A 120.6 . . ?
C47 C48 C49 118.6(2) . . ?
C47 C48 H48A 120.7 . . ?
C49 C48 H48A 120.7 . . ?
C48 C49 C50 120.3(3) . . ?
C48 C49 H49A 119.9 . . ?
C50 C49 H49A 119.9 . . ?
N1 C50 C49 121.2(2) . . ?
N1 C50 C51 119.4(2) . . ?
C49 C50 C51 119.4(2) . . ?
C50 C51 C52 113.9(2) . . ?
C50 C51 H51A 108.8 . . ?
C52 C51 H51A 108.8 . . ?
C50 C51 H51B 108.8 . . ?
C52 C51 H51B 108.8 . . ?
H51A C51 H51B 107.7 . . ?
O22 C52 C51 109.6(2) . . ?
O22 C52 H52A 109.8 . . ?
C51 C52 H52A 109.8 . . ?
O22 C52 H52B 109.8 . . ?
C51 C52 H52B 109.8 . . ?
H52A C52 H52B 108.2 . . ?
C59 O23 Fe5 128.17(14) . . ?
C59 O23 Fe4 129.67(15) . . ?
Fe5 O23 Fe4 93.56(7) . . ?
C53 N2 C57 119.3(2) . . ?
C53 N2 Fe5 117.04(19) . . ?
C57 N2 Fe5 123.49(17) . . ?
N2 C53 C54 122.2(3) . . ?
N2 C53 H53A 118.9 . . ?
C54 C53 H53A 118.9 . . ?
C55 C54 C53 119.2(3) . . ?
C55 C54 H54A 120.4 . . ?
C53 C54 H54A 120.4 . . ?
C54 C55 C56 119.1(3) . . ?
C54 C55 H55A 120.4 . . ?
C56 C55 H55A 120.4 . . ?
C55 C56 C57 120.1(3) . . ?
C55 C56 H56A 119.9 . . ?
C57 C56 H56A 119.9 . . ?
N2 C57 C56 120.0(3) . . ?
N2 C57 C58 118.3(2) . . ?
C56 C57 C58 121.7(3) . . ?
C57 C58 C59 113.8(2) . . ?
C57 C58 H58A 108.8 . . ?
C59 C58 H58A 108.8 . . ?
C57 C58 H58B 108.8 . . ?
C59 C58 H58B 108.8 . . ?
H58A C58 H58B 107.7 . . ?
O23 C59 C58 112.5(2) . . ?
O23 C59 H59A 109.1 . . ?
C58 C59 H59A 109.1 . . ?
O23 C59 H59B 109.1 . . ?
C58 C59 H59B 109.1 . . ?
H59A C59 H59B 107.8 . . ?
C66 O24 Fe3 127.20(13) . . ?
C66 O24 Fe4 127.98(13) . . ?
Fe3 O24 Fe4 102.02(7) . . ?
C64 N3 C60 118.2(3) . . ?
N3 C60 C61 124.1(3) . . ?
N3 C60 H60A 118.0 . . ?
C61 C60 H60A 118.0 . . ?
C60 C61 C62 117.8(3) . . ?
C60 C61 H61A 121.1 . . ?
C62 C61 H61A 121.1 . . ?
C61 C62 C63 119.3(4) . . ?
C61 C62 H62A 120.3 . . ?
C63 C62 H62A 120.3 . . ?
C64 C63 C62 120.0(4) . . ?
C64 C63 H63A 120.0 . . ?
C62 C63 H63A 120.0 . . ?
N3 C64 C63 120.5(3) . . ?
N3 C64 C65 119.2(2) . . ?
C63 C64 C65 120.2(3) . . ?
C64 C65 C66 114.2(2) . . ?
C64 C65 H65A 108.7 . . ?
C66 C65 H65A 108.7 . . ?
C64 C65 H65B 108.7 . . ?
C66 C65 H65B 108.7 . . ?
H65A C65 H65B 107.6 . . ?
O24 C66 C65 110.27(19) . . ?
O24 C66 H66A 109.6 . . ?
C65 C66 H66A 109.6 . . ?
O24 C66 H66B 109.6 . . ?
C65 C66 H66B 109.6 . . ?
H66A C66 H66B 108.1 . . ?
C73D O25 C73 8(2) . . ?
C73D O25 Fe3 126.6(19) . . ?
C73 O25 Fe3 132.1(10) . . ?
C73D O25 Fe4 131.6(17) . . ?
C73 O25 Fe4 124.4(9) . . ?
Fe3 O25 Fe4 99.43(7) . . ?
C71 N4 C67 116.8(4) . . ?
N4 C67 C68 123.7(5) . . ?
N4 C67 H67A 118.2 . . ?
C68 C67 H67A 118.2 . . ?
C69 C68 C67 118.4(5) . . ?
C69 C68 H68A 120.8 . . ?
C67 C68 H68A 120.8 . . ?
C68 C69 C70 119.3(5) . . ?
C68 C69 H69A 120.3 . . ?
C70 C69 H69A 120.3 . . ?
C69 C70 C71 119.9(5) . . ?
C69 C70 H70A 120.0 . . ?
C71 C70 H70A 120.0 . . ?
N4 C71 C70 121.8(4) . . ?
N4 C71 C72 117.2(4) . . ?
C70 C71 C72 120.9(4) . . ?
C71 C72 C73 110.3(3) . . ?
C71 C72 H72A 109.6 . . ?
C73 C72 H72A 109.6 . . ?
C71 C72 H72B 109.6 . . ?
C73 C72 H72B 109.6 . . ?
H72A C72 H72B 108.1 . . ?
O25 C73 C72 112.5(15) . . ?
O25 C73 H73A 109.1 . . ?
C72 C73 H73A 109.1 . . ?
O25 C73 H73B 109.1 . . ?
C72 C73 H73B 109.1 . . ?
H73A C73 H73B 107.8 . . ?
C71D N4D C67D 116.8(4) . . ?
N4D C67D C68D 123.6(5) . . ?
N4D C67D H67B 118.2 . . ?
C68D C67D H67B 118.2 . . ?
C69D C68D C67D 118.4(5) . . ?
C69D C68D H68B 120.8 . . ?
C67D C68D H68B 120.8 . . ?
C68D C69D C70D 119.3(5) . . ?
C68D C69D H69B 120.4 . . ?
C70D C69D H69B 120.4 . . ?
C69D C70D C71D 119.9(6) . . ?
C69D C70D H70B 120.1 . . ?
C71D C70D H70B 120.1 . . ?
N4D C71D C70D 121.8(4) . . ?
N4D C71D C72D 117.2(4) . . ?
C70D C71D C72D 120.9(4) . . ?
C71D C72D C73D 110.3(3) . . ?
C71D C72D H72C 109.6 . . ?
C73D C72D H72C 109.6 . . ?
C71D C72D H72D 109.6 . . ?
C73D C72D H72D 109.6 . . ?
H72C C72D H72D 108.1 . . ?
O25 C73D C72D 112(2) . . ?
O25 C73D H73C 109.2 . . ?
C72D C73D H73C 109.2 . . ?
O25 C73D H73D 109.2 . . ?
C72D C73D H73D 109.2 . . ?
H73C C73D H73D 107.9 . . ?

loop_
_geom_bond_atom_site_label_1
_geom_bond_atom_site_label_2
_geom_bond_distance
_geom_bond_site_symmetry_2
_geom_bond_publ_flag
Fe1 O1 1.8931(15) . ?
Fe1 O3 1.9463(15) . ?
Fe1 O10 2.0390(16) . ?
Fe1 O4 2.0561(15) . ?
Fe1 O8 2.0595(16) . ?
Fe1 O6 2.0795(17) . ?
Fe2 O1 1.9005(15) . ?
Fe2 O22 1.9797(16) . ?
Fe2 O5 2.0051(16) . ?
Fe2 O7 2.0090(18) . ?
Fe2 O12 2.0752(17) . ?
Fe2 N1 2.1927(19) . ?
Fe2 Fe3 2.9185(4) . ?
Fe3 O1 1.9550(15) . ?
Fe3 O24 1.9668(15) . ?
Fe3 O22 1.9898(16) . ?
Fe3 O25 2.0115(15) . ?
Fe3 O13 2.0231(16) . ?
Fe3 O14 2.0624(17) . ?
Fe4 O2 1.9357(16) . ?
Fe4 O24 1.9898(15) . ?
Fe4 O25 2.0200(16) . ?
Fe4 O16 2.0232(17) . ?
Fe4 O23 2.0330(16) . ?
Fe4 O15 2.0437(17) . ?
Fe4 Fe5 2.9390(4) . ?
Fe5 O2 1.8801(14) . ?
Fe5 O23 1.9998(16) . ?
Fe5 O18 2.0136(17) . ?
Fe5 O20 2.0353(18) . ?
Fe5 O17 2.0621(18) . ?
Fe5 N2 2.182(2) . ?
Fe6 O2 1.8816(16) . ?
Fe6 O3 1.9508(16) . ?
Fe6 O11 1.9983(17) . ?
Fe6 O9 2.0384(17) . ?
Fe6 O19 2.0585(16) . ?
Fe6 O21 2.0654(17) . ?
O3 H3O 0.69(3) . ?
O4 C1 1.256(3) . ?
O5 C1 1.274(3) . ?
C1 C2 1.533(3) . ?
C2 C4 1.513(4) . ?
C2 C3 1.533(4) . ?
C2 C5 1.538(4) . ?
C3 H3B 0.9800 . ?
C3 H3C 0.9800 . ?
C3 H3D 0.9800 . ?
C4 H4A 0.9800 . ?
C4 H4B 0.9800 . ?
C4 H4C 0.9800 . ?
C5 H5A 0.9800 . ?
C5 H5B 0.9800 . ?
C5 H5C 0.9800 . ?
O6 C6 1.251(3) . ?
O7 C6 1.274(3) . ?
C6 C7 1.527(4) . ?
C7 C9 1.519(6) . ?
C7 C8 1.527(5) . ?
C7 C10 1.547(6) . ?
C8 H8A 0.9800 . ?
C8 H8B 0.9800 . ?
C8 H8C 0.9800 . ?
C9 H9A 0.9800 . ?
C9 H9B 0.9800 . ?
C9 H9C 0.9800 . ?
C10 H10A 0.9800 . ?
C10 H10B 0.9800 . ?
C10 H10C 0.9800 . ?
O8 C11 1.262(3) . ?
O9 C11 1.259(3) . ?
C11 C12 1.532(3) . ?
C12 C14 1.525(4) . ?
C12 C13 1.527(4) . ?
C12 C15 1.532(4) . ?
C13 H13A 0.9800 . ?
C13 H13B 0.9800 . ?
C13 H13C 0.9800 . ?
C14 H14A 0.9800 . ?
C14 H14B 0.9800 . ?
C14 H14C 0.9800 . ?
C15 H15A 0.9800 . ?
C15 H15B 0.9800 . ?
C15 H15C 0.9800 . ?
O10 C16 1.260(3) . ?
O11 C16 1.263(3) . ?
C16 C17 1.527(3) . ?
C17 C20 1.524(4) . ?
C17 C18 1.525(4) . ?
C17 C19 1.544(4) . ?
C18 H18A 0.9800 . ?
C18 H18B 0.9800 . ?
C18 H18C 0.9800 . ?
C19 H19A 0.9800 . ?
C19 H19B 0.9800 . ?
C19 H19C 0.9800 . ?
C20 H20A 0.9800 . ?
C20 H20B 0.9800 . ?
C20 H20C 0.9800 . ?
O12 C21 1.258(3) . ?
O13 C21 1.262(3) . ?
C21 C22 1.531(3) . ?
C22 C25 1.486(6) . ?
C22 C25D 1.486(6) . ?
C22 C23D 1.512(6) . ?
C22 C23 1.513(6) . ?
C22 C24D 1.565(6) . ?
C22 C24 1.565(6) . ?
C23 H23A 0.9800 . ?
C23 H23B 0.9800 . ?
C23 H23C 0.9800 . ?
C24 H24A 0.9800 . ?
C24 H24B 0.9800 . ?
C24 H24C 0.9800 . ?
C25 H25A 0.9800 . ?
C25 H25B 0.9800 . ?
C25 H25C 0.9800 . ?
C23D H23D 0.9800 . ?
C23D H23E 0.9800 . ?
C23D H23F 0.9800 . ?
C24D H24D 0.9800 . ?
C24D H24E 0.9800 . ?
C24D H24F 0.9800 . ?
C25D H25D 0.9800 . ?
C25D H25E 0.9800 . ?
C25D H25F 0.9800 . ?
O14 C26 1.262(3) . ?
O15 C26 1.268(3) . ?
C26 C27 1.526(3) . ?
C27 C30 1.520(4) . ?
C27 C28 1.520(4) . ?
C27 C29 1.538(4) . ?
C28 H28A 0.9800 . ?
C28 H28B 0.9800 . ?
C28 H28C 0.9800 . ?
C29 H29A 0.9800 . ?
C29 H29B 0.9800 . ?
C29 H29C 0.9800 . ?
C30 H30A 0.9800 . ?
C30 H30B 0.9800 . ?
C30 H30C 0.9800 . ?
O16 C31 1.267(3) . ?
O17 C31 1.256(3) . ?
C31 C32 1.530(4) . ?
C32 C33D 1.466(16) . ?
C32 C34D 1.472(17) . ?
C32 C33 1.505(4) . ?
C32 C35 1.530(6) . ?
C32 C34 1.535(6) . ?
C32 C35D 1.632(18) . ?
C33 H33A 0.9800 . ?
C33 H33B 0.9800 . ?
C33 H33C 0.9800 . ?
C34 H34A 0.9800 . ?
C34 H34B 0.9800 . ?
C34 H34C 0.9800 . ?
C35 H35A 0.9800 . ?
C35 H35B 0.9800 . ?
C35 H35C 0.9800 . ?
C33D H33D 0.9800 . ?
C33D H33E 0.9800 . ?
C33D H33F 0.9800 . ?
C34D H34D 0.9800 . ?
C34D H34E 0.9800 . ?
C34D H34F 0.9800 . ?
C35D H35D 0.9800 . ?
C35D H35E 0.9800 . ?
C35D H35F 0.9800 . ?
O18 C36 1.266(3) . ?
O19 C36 1.255(3) . ?
C36 C37 1.531(3) . ?
C37 C38 1.521(4) . ?
C37 C39 1.528(5) . ?
C37 C40 1.541(4) . ?
C38 H38A 0.9800 . ?
C38 H38B 0.9800 . ?
C38 H38C 0.9800 . ?
C39 H39A 0.9800 . ?
C39 H39B 0.9800 . ?
C39 H39C 0.9800 . ?
C40 H40A 0.9800 . ?
C40 H40B 0.9800 . ?
C40 H40C 0.9800 . ?
O20 C41 1.273(3) . ?
O21 C41 1.251(3) . ?
C41 C42 1.530(4) . ?
C42 C45 1.505(5) . ?
C42 C43 1.513(6) . ?
C42 C44 1.547(6) . ?
C43 H43A 0.9800 . ?
C43 H43B 0.9800 . ?
C43 H43C 0.9800 . ?
C44 H44A 0.9800 . ?
C44 H44B 0.9800 . ?
C44 H44C 0.9800 . ?
C45 H45A 0.9800 . ?
C45 H45B 0.9800 . ?
C45 H45C 0.9800 . ?
O22 C52 1.416(3) . ?
N1 C46 1.344(3) . ?
N1 C50 1.352(3) . ?
C46 C47 1.386(4) . ?
C46 H46A 0.9500 . ?
C47 C48 1.376(4) . ?
C47 H47A 0.9500 . ?
C48 C49 1.377(4) . ?
C48 H48A 0.9500 . ?
C49 C50 1.389(3) . ?
C49 H49A 0.9500 . ?
C50 C51 1.503(4) . ?
C51 C52 1.514(4) . ?
C51 H51A 0.9900 . ?
C51 H51B 0.9900 . ?
C52 H52A 0.9900 . ?
C52 H52B 0.9900 . ?
O23 C59 1.415(3) . ?
N2 C53 1.344(4) . ?
N2 C57 1.356(4) . ?
C53 C54 1.388(4) . ?
C53 H53A 0.9500 . ?
C54 C55 1.367(6) . ?
C54 H54A 0.9500 . ?
C55 C56 1.377(5) . ?
C55 H55A 0.9500 . ?
C56 C57 1.402(4) . ?
C56 H56A 0.9500 . ?
C57 C58 1.492(4) . ?
C58 C59 1.536(4) . ?
C58 H58A 0.9900 . ?
C58 H58B 0.9900 . ?
C59 H59A 0.9900 . ?
C59 H59B 0.9900 . ?
O24 C66 1.433(3) . ?
N3 C64 1.331(4) . ?
N3 C60 1.344(4) . ?
C60 C61 1.350(5) . ?
C60 H60A 0.9500 . ?
C61 C62 1.352(6) . ?
C61 H61A 0.9500 . ?
C62 C63 1.385(6) . ?
C62 H62A 0.9500 . ?
C63 C64 1.365(5) . ?
C63 H63A 0.9500 . ?
C64 C65 1.503(4) . ?
C65 C66 1.520(4) . ?
C65 H65A 0.9900 . ?
C65 H65B 0.9900 . ?
C66 H66A 0.9900 . ?
C66 H66B 0.9900 . ?
O25 C73D 1.41(3) . ?
O25 C73 1.425(14) . ?
N4 C71 1.319(5) . ?
N4 C67 1.358(6) . ?
C67 C68 1.371(8) . ?
C67 H67A 0.9500 . ?
C68 C69 1.346(8) . ?
C68 H68A 0.9500 . ?
C69 C70 1.362(6) . ?
C69 H69A 0.9500 . ?
C70 C71 1.388(5) . ?
C70 H70A 0.9500 . ?
C71 C72 1.502(5) . ?
C72 C73 1.524(4) . ?
C72 H72A 0.9900 . ?
C72 H72B 0.9900 . ?
C73 H73A 0.9900 . ?
C73 H73B 0.9900 . ?
N4D C71D 1.320(5) . ?
N4D C67D 1.358(6) . ?
C67D C68D 1.371(8) . ?
C67D H67B 0.9500 . ?
C68D C69D 1.345(8) . ?
C68D H68B 0.9500 . ?
C69D C70D 1.362(6) . ?
C69D H69B 0.9500 . ?
C70D C71D 1.388(5) . ?
C70D H70B 0.9500 . ?
C71D C72D 1.502(5) . ?
C72D C73D 1.524(4) . ?
C72D H72C 0.9900 . ?
C72D H72D 0.9900 . ?
C73D H73C 0.9900 . ?
C73D H73D 0.9900 . ?

loop_
_geom_hbond_atom_site_label_D
_geom_hbond_atom_site_label_H
_geom_hbond_atom_site_label_A
_geom_hbond_distance_DH
_geom_hbond_distance_HA
_geom_hbond_distance_DA
_geom_hbond_angle_DHA
_geom_hbond_site_symmetry_A
O3 H3O O25 0.69(3) 2.09(3) 2.783(2) 179(4) .

loop_
_geom_torsion_atom_site_label_1
_geom_torsion_atom_site_label_2
_geom_torsion_atom_site_label_3
_geom_torsion_atom_site_label_4
_geom_torsion
_geom_torsion_site_symmetry_1
_geom_torsion_site_symmetry_2
_geom_torsion_site_symmetry_3
_geom_torsion_site_symmetry_4
_geom_torsion_publ_flag
O22 Fe2 Fe3 O1 152.71(10) . . . . ?
O5 Fe2 Fe3 O1 -35.20(10) . . . . ?
O7 Fe2 Fe3 O1 77.44(9) . . . . ?
O12 Fe2 Fe3 O1 -108.68(8) . . . . ?
N1 Fe2 Fe3 O1 177.04(10) . . . . ?
O1 Fe2 Fe3 O24 17.39(10) . . . . ?
O22 Fe2 Fe3 O24 170.11(10) . . . . ?
O5 Fe2 Fe3 O24 -17.80(10) . . . . ?
O7 Fe2 Fe3 O24 94.83(9) . . . . ?
O12 Fe2 Fe3 O24 -91.29(9) . . . . ?
N1 Fe2 Fe3 O24 -165.56(10) . . . . ?
O1 Fe2 Fe3 O22 -152.71(10) . . . . ?
O5 Fe2 Fe3 O22 172.09(10) . . . . ?
O7 Fe2 Fe3 O22 -75.28(9) . . . . ?
O12 Fe2 Fe3 O22 98.61(8) . . . . ?
N1 Fe2 Fe3 O22 24.33(10) . . . . ?
O1 Fe2 Fe3 O25 -75.95(8) . . . . ?
O22 Fe2 Fe3 O25 76.76(8) . . . . ?
O5 Fe2 Fe3 O25 -111.14(8) . . . . ?
O7 Fe2 Fe3 O25 1.49(7) . . . . ?
O12 Fe2 Fe3 O25 175.37(7) . . . . ?
N1 Fe2 Fe3 O25 101.09(9) . . . . ?
O1 Fe2 Fe3 O13 102.97(8) . . . . ?
O22 Fe2 Fe3 O13 -104.32(8) . . . . ?
O5 Fe2 Fe3 O13 67.77(8) . . . . ?
O7 Fe2 Fe3 O13 -179.60(7) . . . . ?
O12 Fe2 Fe3 O13 -5.71(7) . . . . ?
N1 Fe2 Fe3 O13 -79.99(9) . . . . ?
O1 Fe2 Fe3 O14 178.78(9) . . . . ?
O22 Fe2 Fe3 O14 -28.51(9) . . . . ?
O5 Fe2 Fe3 O14 143.58(9) . . . . ?
O7 Fe2 Fe3 O14 -103.78(8) . . . . ?
O12 Fe2 Fe3 O14 70.10(8) . . . . ?
N1 Fe2 Fe3 O14 -4.18(10) . . . . ?
O24 Fe4 Fe5 O2 -19.60(10) . . . . ?
O25 Fe4 Fe5 O2 70.77(9) . . . . ?
O16 Fe4 Fe5 O2 -101.77(9) . . . . ?
O23 Fe4 Fe5 O2 153.54(10) . . . . ?
O15 Fe4 Fe5 O2 179.18(10) . . . . ?
O2 Fe4 Fe5 O23 -153.54(10) . . . . ?
O24 Fe4 Fe5 O23 -173.14(10) . . . . ?
O25 Fe4 Fe5 O23 -82.76(9) . . . . ?
O16 Fe4 Fe5 O23 104.69(9) . . . . ?
O15 Fe4 Fe5 O23 25.64(10) . . . . ?
O2 Fe4 Fe5 O18 32.06(11) . . . . ?
O24 Fe4 Fe5 O18 12.45(11) . . . . ?
O25 Fe4 Fe5 O18 102.83(10) . . . . ?
O16 Fe4 Fe5 O18 -69.71(10) . . . . ?
O23 Fe4 Fe5 O18 -174.41(11) . . . . ?
O15 Fe4 Fe5 O18 -148.77(10) . . . . ?
O2 Fe4 Fe5 O20 -74.73(9) . . . . ?
O24 Fe4 Fe5 O20 -94.34(9) . . . . ?
O25 Fe4 Fe5 O20 -3.96(7) . . . . ?
O16 Fe4 Fe5 O20 -176.50(7) . . . . ?
O23 Fe4 Fe5 O20 78.80(9) . . . . ?
O15 Fe4 Fe5 O20 104.44(8) . . . . ?
O2 Fe4 Fe5 O17 104.40(9) . . . . ?
O24 Fe4 Fe5 O17 84.80(9) . . . . ?
O25 Fe4 Fe5 O17 175.18(7) . . . . ?
O16 Fe4 Fe5 O17 2.63(7) . . . . ?
O23 Fe4 Fe5 O17 -102.06(9) . . . . ?
O15 Fe4 Fe5 O17 -76.42(8) . . . . ?
O2 Fe4 Fe5 N2 -175.43(11) . . . . ?
O24 Fe4 Fe5 N2 164.97(11) . . . . ?
O25 Fe4 Fe5 N2 -104.65(9) . . . . ?
O16 Fe4 Fe5 N2 82.80(10) . . . . ?
O23 Fe4 Fe5 N2 -21.89(11) . . . . ?
O15 Fe4 Fe5 N2 3.75(11) . . . . ?
O3 Fe1 O1 Fe2 -125.22(9) . . . . ?
O10 Fe1 O1 Fe2 138.60(9) . . . . ?
O4 Fe1 O1 Fe2 53.49(9) . . . . ?
O8 Fe1 O1 Fe2 -20.3(13) . . . . ?
O6 Fe1 O1 Fe2 -35.21(9) . . . . ?
O3 Fe1 O1 Fe3 30.15(13) . . . . ?
O10 Fe1 O1 Fe3 -66.03(13) . . . . ?
O4 Fe1 O1 Fe3 -151.15(13) . . . . ?
O8 Fe1 O1 Fe3 135.0(11) . . . . ?
O6 Fe1 O1 Fe3 120.16(12) . . . . ?
O22 Fe2 O1 Fe1 144.99(10) . . . . ?
O5 Fe2 O1 Fe1 -42.22(10) . . . . ?
O7 Fe2 O1 Fe1 51.06(10) . . . . ?
O12 Fe2 O1 Fe1 -127.57(9) . . . . ?
N1 Fe2 O1 Fe1 149.4(4) . . . . ?
Fe3 Fe2 O1 Fe1 163.35(13) . . . . ?
O22 Fe2 O1 Fe3 -18.37(7) . . . . ?
O5 Fe2 O1 Fe3 154.43(7) . . . . ?
O7 Fe2 O1 Fe3 -112.29(7) . . . . ?
O12 Fe2 O1 Fe3 69.08(7) . . . . ?
N1 Fe2 O1 Fe3 -13.9(5) . . . . ?
O24 Fe3 O1 Fe1 31.97(14) . . . . ?
O22 Fe3 O1 Fe1 -140.56(13) . . . . ?
O25 Fe3 O1 Fe1 -45.41(13) . . . . ?
O13 Fe3 O1 Fe1 126.69(13) . . . . ?
O14 Fe3 O1 Fe1 -163.0(2) . . . . ?
Fe2 Fe3 O1 Fe1 -158.92(17) . . . . ?
O24 Fe3 O1 Fe2 -169.11(6) . . . . ?
O22 Fe3 O1 Fe2 18.36(7) . . . . ?
O25 Fe3 O1 Fe2 113.51(7) . . . . ?
O13 Fe3 O1 Fe2 -74.39(7) . . . . ?
O14 Fe3 O1 Fe2 -4.0(3) . . . . ?
O23 Fe5 O2 Fe6 -152.47(10) . . . . ?
O18 Fe5 O2 Fe6 31.04(11) . . . . ?
O20 Fe5 O2 Fe6 -56.70(10) . . . . ?
O17 Fe5 O2 Fe6 116.89(10) . . . . ?
N2 Fe5 O2 Fe6 -151.1(4) . . . . ?
Fe4 Fe5 O2 Fe6 -170.60(14) . . . . ?
O23 Fe5 O2 Fe4 18.13(7) . . . . ?
O18 Fe5 O2 Fe4 -158.36(8) . . . . ?
O20 Fe5 O2 Fe4 113.90(7) . . . . ?
O17 Fe5 O2 Fe4 -72.51(8) . . . . ?
N2 Fe5 O2 Fe4 19.5(5) . . . . ?
O3 Fe6 O2 Fe5 128.57(10) . . . . ?
O11 Fe6 O2 Fe5 -134.35(9) . . . . ?
O9 Fe6 O2 Fe5 40(5) . . . . ?
O19 Fe6 O2 Fe5 -47.29(10) . . . . ?
O21 Fe6 O2 Fe5 37.61(10) . . . . ?
O3 Fe6 O2 Fe4 -37.58(14) . . . . ?
O11 Fe6 O2 Fe4 59.50(14) . . . . ?
O9 Fe6 O2 Fe4 -126(5) . . . . ?
O19 Fe6 O2 Fe4 146.56(13) . . . . ?
O21 Fe6 O2 Fe4 -128.54(13) . . . . ?
O24 Fe4 O2 Fe5 167.02(7) . . . . ?
O25 Fe4 O2 Fe5 -116.96(7) . . . . ?
O16 Fe4 O2 Fe5 74.92(8) . . . . ?
O23 Fe4 O2 Fe5 -17.95(7) . . . . ?
O15 Fe4 O2 Fe5 -3.1(4) . . . . ?
O24 Fe4 O2 Fe6 -25.11(14) . . . . ?
O25 Fe4 O2 Fe6 50.91(14) . . . . ?
O16 Fe4 O2 Fe6 -117.21(13) . . . . ?
O23 Fe4 O2 Fe6 149.92(14) . . . . ?
O15 Fe4 O2 Fe6 164.8(3) . . . . ?
Fe5 Fe4 O2 Fe6 167.87(18) . . . . ?
O1 Fe1 O3 Fe6 -124.49(11) . . . . ?
O10 Fe1 O3 Fe6 -27.60(11) . . . . ?
O4 Fe1 O3 Fe6 75.3(11) . . . . ?
O8 Fe1 O3 Fe6 58.47(11) . . . . ?
O6 Fe1 O3 Fe6 141.78(11) . . . . ?
O2 Fe6 O3 Fe1 128.61(11) . . . . ?
O11 Fe6 O3 Fe1 34.61(12) . . . . ?
O9 Fe6 O3 Fe1 -52.24(11) . . . . ?
O19 Fe6 O3 Fe1 -86.9(6) . . . . ?
O21 Fe6 O3 Fe1 -138.10(11) . . . . ?
O1 Fe1 O4 C1 -24.3(2) . . . . ?
O3 Fe1 O4 C1 136.0(10) . . . . ?
O10 Fe1 O4 C1 -120.8(2) . . . . ?
O8 Fe1 O4 C1 152.8(2) . . . . ?
O6 Fe1 O4 C1 69.4(2) . . . . ?
O1 Fe2 O5 C1 -11.5(2) . . . . ?
O22 Fe2 O5 C1 54.6(5) . . . . ?
O7 Fe2 O5 C1 -108.49(19) . . . . ?
O12 Fe2 O5 C1 82.23(19) . . . . ?
N1 Fe2 O5 C1 166.57(19) . . . . ?
Fe3 Fe2 O5 C1 11.1(2) . . . . ?
Fe1 O4 C1 O5 -23.0(3) . . . . ?
Fe1 O4 C1 C2 155.20(17) . . . . ?
Fe2 O5 C1 O4 45.6(3) . . . . ?
Fe2 O5 C1 C2 -132.60(19) . . . . ?
O4 C1 C2 C4 53.4(3) . . . . ?
O5 C1 C2 C4 -128.3(2) . . . . ?
O4 C1 C2 C3 176.3(2) . . . . ?
O5 C1 C2 C3 -5.4(3) . . . . ?
O4 C1 C2 C5 -65.3(3) . . . . ?
O5 C1 C2 C5 113.0(3) . . . . ?
O1 Fe1 O6 C6 -7.2(2) . . . . ?
O3 Fe1 O6 C6 84.9(2) . . . . ?
O10 Fe1 O6 C6 -156.4(3) . . . . ?
O4 Fe1 O6 C6 -98.6(2) . . . . ?
O8 Fe1 O6 C6 173.5(2) . . . . ?
O1 Fe2 O7 C6 -37.2(2) . . . . ?
O22 Fe2 O7 C6 -119.2(2) . . . . ?
O5 Fe2 O7 C6 58.6(2) . . . . ?
O12 Fe2 O7 C6 135.6(3) . . . . ?
N1 Fe2 O7 C6 152.3(2) . . . . ?
Fe3 Fe2 O7 C6 -77.9(2) . . . . ?
Fe1 O6 C6 O7 24.1(4) . . . . ?
Fe1 O6 C6 C7 -156.9(2) . . . . ?
Fe2 O7 C6 O6 3.9(4) . . . . ?
Fe2 O7 C6 C7 -175.2(2) . . . . ?
O6 C6 C7 C9 122.8(3) . . . . ?
O7 C6 C7 C9 -58.0(4) . . . . ?
O6 C6 C7 C8 -3.5(5) . . . . ?
O7 C6 C7 C8 175.6(3) . . . . ?
O6 C6 C7 C10 -120.2(3) . . . . ?
O7 C6 C7 C10 59.0(4) . . . . ?
O1 Fe1 O8 C11 -132.8(11) . . . . ?
O3 Fe1 O8 C11 -27.8(2) . . . . ?
O10 Fe1 O8 C11 68.2(2) . . . . ?
O4 Fe1 O8 C11 153.3(2) . . . . ?
O6 Fe1 O8 C11 -117.8(2) . . . . ?
O2 Fe6 O9 C11 99(5) . . . . ?
O3 Fe6 O9 C11 10.4(2) . . . . ?
O11 Fe6 O9 C11 -86.7(2) . . . . ?
O19 Fe6 O9 C11 -173.7(2) . . . . ?
O21 Fe6 O9 C11 101.4(2) . . . . ?
Fe6 O9 C11 O8 15.5(4) . . . . ?
Fe6 O9 C11 C12 -164.44(18) . . . . ?
Fe1 O8 C11 O9 -3.6(4) . . . . ?
Fe1 O8 C11 C12 176.36(16) . . . . ?
O9 C11 C12 C14 -131.0(2) . . . . ?
O8 C11 C12 C14 49.1(3) . . . . ?
O9 C11 C12 C13 109.5(3) . . . . ?
O8 C11 C12 C13 -70.5(3) . . . . ?
O9 C11 C12 C15 -10.3(3) . . . . ?
O8 C11 C12 C15 169.7(2) . . . . ?
O1 Fe1 O10 C16 108.4(2) . . . . ?
O3 Fe1 O10 C16 15.6(2) . . . . ?
O4 Fe1 O10 C16 -160.7(2) . . . . ?
O8 Fe1 O10 C16 -72.7(2) . . . . ?
O6 Fe1 O10 C16 -102.6(3) . . . . ?
O2 Fe6 O11 C16 -128.74(19) . . . . ?
O3 Fe6 O11 C16 -36.0(2) . . . . ?
O9 Fe6 O11 C16 51.3(2) . . . . ?
O19 Fe6 O11 C16 138.0(2) . . . . ?
O21 Fe6 O11 C16 100.5(4) . . . . ?
Fe1 O10 C16 O11 -17.6(4) . . . . ?
Fe1 O10 C16 C17 157.29(17) . . . . ?
Fe6 O11 C16 O10 30.2(3) . . . . ?
Fe6 O11 C16 C17 -144.83(17) . . . . ?
O10 C16 C17 C20 145.4(2) . . . . ?
O11 C16 C17 C20 -39.2(3) . . . . ?
O10 C16 C17 C18 20.6(3) . . . . ?
O11 C16 C17 C18 -164.0(2) . . . . ?
O10 C16 C17 C19 -97.6(2) . . . . ?
O11 C16 C17 C19 77.8(3) . . . . ?
O1 Fe2 O12 C21 -35.4(2) . . . . ?
O22 Fe2 O12 C21 45.8(2) . . . . ?
O5 Fe2 O12 C21 -130.6(2) . . . . ?
O7 Fe2 O12 C21 151.7(3) . . . . ?
N1 Fe2 O12 C21 135.0(2) . . . . ?
Fe3 Fe2 O12 C21 3.58(19) . . . . ?
O1 Fe3 O13 C21 50.0(2) . . . . ?
O24 Fe3 O13 C21 153.05(19) . . . . ?
O22 Fe3 O13 C21 -29.9(2) . . . . ?
O25 Fe3 O13 C21 -174.1(3) . . . . ?
O14 Fe3 O13 C21 -116.6(2) . . . . ?
Fe2 Fe3 O13 C21 11.08(19) . . . . ?
Fe2 O12 C21 O13 3.4(4) . . . . ?
Fe2 O12 C21 C22 -174.76(19) . . . . ?
Fe3 O13 C21 O12 -12.5(4) . . . . ?
Fe3 O13 C21 C22 165.65(19) . . . . ?
O12 C21 C22 C25 115.6(5) . . . . ?
O13 C21 C22 C25 -62.8(6) . . . . ?
O12 C21 C22 C25D 75.4(9) . . . . ?
O13 C21 C22 C25D -103.0(9) . . . . ?
O12 C21 C22 C23D -50.2(10) . . . . ?
O13 C21 C22 C23D 131.5(10) . . . . ?
O12 C21 C22 C23 -13.0(6) . . . . ?
O13 C21 C22 C23 168.7(5) . . . . ?
O12 C21 C22 C24D -169.2(8) . . . . ?
O13 C21 C22 C24D 12.5(9) . . . . ?
O12 C21 C22 C24 -126.6(4) . . . . ?
O13 C21 C22 C24 55.1(4) . . . . ?
O1 Fe3 O14 C26 163.5(2) . . . . ?
O24 Fe3 O14 C26 -31.1(2) . . . . ?
O22 Fe3 O14 C26 141.4(2) . . . . ?
O25 Fe3 O14 C26 45.2(2) . . . . ?
O13 Fe3 O14 C26 -125.3(2) . . . . ?
Fe2 Fe3 O14 C26 160.26(18) . . . . ?
O2 Fe4 O15 C26 -155.8(3) . . . . ?
O24 Fe4 O15 C26 33.9(2) . . . . ?
O25 Fe4 O15 C26 -41.6(2) . . . . ?
O16 Fe4 O15 C26 126.0(2) . . . . ?
O23 Fe4 O15 C26 -141.2(2) . . . . ?
Fe5 Fe4 O15 C26 -158.27(18) . . . . ?
Fe3 O14 C26 O15 -11.2(4) . . . . ?
Fe3 O14 C26 C27 169.07(17) . . . . ?
Fe4 O15 C26 O14 9.1(4) . . . . ?
Fe4 O15 C26 C27 -171.09(17) . . . . ?
O14 C26 C27 C30 65.2(3) . . . . ?
O15 C26 C27 C30 -114.6(3) . . . . ?
O14 C26 C27 C28 -173.4(2) . . . . ?
O15 C26 C27 C28 6.8(3) . . . . ?
O14 C26 C27 C29 -54.2(3) . . . . ?
O15 C26 C27 C29 126.0(3) . . . . ?
O2 Fe4 O16 C31 -35.1(2) . . . . ?
O24 Fe4 O16 C31 -136.5(2) . . . . ?
O25 Fe4 O16 C31 -142.5(3) . . . . ?
O23 Fe4 O16 C31 44.0(2) . . . . ?
O15 Fe4 O16 C31 133.1(2) . . . . ?
Fe5 Fe4 O16 C31 2.90(19) . . . . ?
O2 Fe5 O17 C31 29.2(2) . . . . ?
O23 Fe5 O17 C31 -52.0(2) . . . . ?
O18 Fe5 O17 C31 129.7(2) . . . . ?
O20 Fe5 O17 C31 165.3(4) . . . . ?
N2 Fe5 O17 C31 -140.2(2) . . . . ?
Fe4 Fe5 O17 C31 -9.6(2) . . . . ?
Fe5 O17 C31 O16 15.7(4) . . . . ?
Fe5 O17 C31 C32 -167.1(2) . . . . ?
Fe4 O16 C31 O17 -11.6(4) . . . . ?
Fe4 O16 C31 C32 171.2(2) . . . . ?
O17 C31 C32 C33D 121.5(15) . . . . ?
O16 C31 C32 C33D -61.0(15) . . . . ?
O17 C31 C32 C34D -22.6(18) . . . . ?
O16 C31 C32 C34D 154.9(18) . . . . ?
O17 C31 C32 C33 160.5(3) . . . . ?
O16 C31 C32 C33 -22.1(5) . . . . ?
O17 C31 C32 C35 -78.1(4) . . . . ?
O16 C31 C32 C35 99.4(4) . . . . ?
O17 C31 C32 C34 38.6(4) . . . . ?
O16 C31 C32 C34 -143.9(4) . . . . ?
O17 C31 C32 C35D -130.3(11) . . . . ?
O16 C31 C32 C35D 47.2(11) . . . . ?
O2 Fe5 O18 C36 6.3(2) . . . . ?
O23 Fe5 O18 C36 -110.6(10) . . . . ?
O20 Fe5 O18 C36 101.0(2) . . . . ?
O17 Fe5 O18 C36 -84.4(2) . . . . ?
N2 Fe5 O18 C36 -173.4(2) . . . . ?
Fe4 Fe5 O18 C36 -14.2(3) . . . . ?
O2 Fe6 O19 C36 48.5(2) . . . . ?
O3 Fe6 O19 C36 -95.9(6) . . . . ?
O11 Fe6 O19 C36 142.0(2) . . . . ?
O9 Fe6 O19 C36 -130.6(2) . . . . ?
O21 Fe6 O19 C36 -44.4(2) . . . . ?
Fe6 O19 C36 O18 -21.7(4) . . . . ?
Fe6 O19 C36 C37 155.62(19) . . . . ?
Fe5 O18 C36 O19 -11.4(4) . . . . ?
Fe5 O18 C36 C37 171.26(19) . . . . ?
O19 C36 C37 C38 14.4(4) . . . . ?
O18 C36 C37 C38 -168.0(3) . . . . ?
O19 C36 C37 C39 -106.9(3) . . . . ?
O18 C36 C37 C39 70.7(3) . . . . ?
O19 C36 C37 C40 135.1(3) . . . . ?
O18 C36 C37 C40 -47.3(3) . . . . ?
O2 Fe5 O20 C41 45.89(18) . . . . ?
O23 Fe5 O20 C41 127.68(17) . . . . ?
O18 Fe5 O20 C41 -54.36(17) . . . . ?
O17 Fe5 O20 C41 -90.0(5) . . . . ?
N2 Fe5 O20 C41 -144.70(18) . . . . ?
Fe4 Fe5 O20 C41 84.71(17) . . . . ?
O2 Fe6 O21 C41 7.3(2) . . . . ?
O3 Fe6 O21 C41 -85.0(2) . . . . ?
O11 Fe6 O21 C41 138.1(3) . . . . ?
O9 Fe6 O21 C41 -172.7(2) . . . . ?
O19 Fe6 O21 C41 100.5(2) . . . . ?
Fe6 O21 C41 O20 -20.3(4) . . . . ?
Fe6 O21 C41 C42 161.74(19) . . . . ?
Fe5 O20 C41 O21 -12.3(3) . . . . ?
Fe5 O20 C41 C42 165.62(18) . . . . ?
O21 C41 C42 C45 -133.9(3) . . . . ?
O20 C41 C42 C45 47.9(4) . . . . ?
O21 C41 C42 C43 -10.4(5) . . . . ?
O20 C41 C42 C43 171.5(4) . . . . ?
O21 C41 C42 C44 109.1(4) . . . . ?
O20 C41 C42 C44 -69.0(4) . . . . ?
O1 Fe2 O22 C52 167.4(2) . . . . ?
O5 Fe2 O22 C52 100.5(5) . . . . ?
O7 Fe2 O22 C52 -96.49(19) . . . . ?
O12 Fe2 O22 C52 72.94(19) . . . . ?
N1 Fe2 O22 C52 -11.81(19) . . . . ?
Fe3 Fe2 O22 C52 149.6(2) . . . . ?
O1 Fe2 O22 Fe3 17.89(6) . . . . ?
O5 Fe2 O22 Fe3 -49.1(5) . . . . ?
O7 Fe2 O22 Fe3 113.96(7) . . . . ?
O12 Fe2 O22 Fe3 -76.61(7) . . . . ?
N1 Fe2 O22 Fe3 -161.36(8) . . . . ?
O1 Fe3 O22 C52 -164.82(19) . . . . ?
O24 Fe3 O22 C52 83.8(5) . . . . ?
O25 Fe3 O22 C52 99.47(19) . . . . ?
O13 Fe3 O22 C52 -73.91(19) . . . . ?
O14 Fe3 O22 C52 9.82(19) . . . . ?
Fe2 Fe3 O22 C52 -147.4(2) . . . . ?
O1 Fe3 O22 Fe2 -17.46(6) . . . . ?
O24 Fe3 O22 Fe2 -128.9(5) . . . . ?
O25 Fe3 O22 Fe2 -113.17(7) . . . . ?
O13 Fe3 O22 Fe2 73.45(7) . . . . ?
O14 Fe3 O22 Fe2 157.18(7) . . . . ?
O1 Fe2 N1 C46 160.0(4) . . . . ?
O22 Fe2 N1 C46 164.5(2) . . . . ?
O5 Fe2 N1 C46 -8.3(2) . . . . ?
O7 Fe2 N1 C46 -100.6(2) . . . . ?
O12 Fe2 N1 C46 76.3(2) . . . . ?
Fe3 Fe2 N1 C46 148.20(18) . . . . ?
O1 Fe2 N1 C50 -19.2(6) . . . . ?
O22 Fe2 N1 C50 -14.8(2) . . . . ?
O5 Fe2 N1 C50 172.4(2) . . . . ?
O7 Fe2 N1 C50 80.2(2) . . . . ?
O12 Fe2 N1 C50 -103.0(2) . . . . ?
Fe3 Fe2 N1 C50 -31.1(2) . . . . ?
C50 N1 C46 C47 -1.3(4) . . . . ?
Fe2 N1 C46 C47 179.4(2) . . . . ?
N1 C46 C47 C48 2.5(5) . . . . ?
C46 C47 C48 C49 -1.2(5) . . . . ?
C47 C48 C49 C50 -1.0(5) . . . . ?
C46 N1 C50 C49 -1.1(4) . . . . ?
Fe2 N1 C50 C49 178.2(2) . . . . ?
C46 N1 C50 C51 178.2(3) . . . . ?
Fe2 N1 C50 C51 -2.6(3) . . . . ?
C48 C49 C50 N1 2.3(4) . . . . ?
C48 C49 C50 C51 -177.0(3) . . . . ?
N1 C50 C51 C52 48.9(3) . . . . ?
C49 C50 C51 C52 -131.8(3) . . . . ?
Fe2 O22 C52 C51 52.6(3) . . . . ?
Fe3 O22 C52 C51 -169.00(15) . . . . ?
C50 C51 C52 O22 -74.6(3) . . . . ?
O2 Fe5 O23 C59 -166.6(2) . . . . ?
O18 Fe5 O23 C59 -49.1(11) . . . . ?
O20 Fe5 O23 C59 99.1(2) . . . . ?
O17 Fe5 O23 C59 -75.3(2) . . . . ?
N2 Fe5 O23 C59 13.7(2) . . . . ?
Fe4 Fe5 O23 C59 -149.6(2) . . . . ?
O2 Fe5 O23 Fe4 -16.96(7) . . . . ?
O18 Fe5 O23 Fe4 100.5(10) . . . . ?
O20 Fe5 O23 Fe4 -111.30(7) . . . . ?
O17 Fe5 O23 Fe4 74.32(7) . . . . ?
N2 Fe5 O23 Fe4 163.30(8) . . . . ?
O2 Fe4 O23 C59 165.4(2) . . . . ?
O24 Fe4 O23 C59 -97.3(8) . . . . ?
O25 Fe4 O23 C59 -102.5(2) . . . . ?
O16 Fe4 O23 C59 76.1(2) . . . . ?
O15 Fe4 O23 C59 -11.5(2) . . . . ?
Fe5 Fe4 O23 C59 148.9(2) . . . . ?
O2 Fe4 O23 Fe5 16.57(6) . . . . ?
O24 Fe4 O23 Fe5 113.8(8) . . . . ?
O25 Fe4 O23 Fe5 108.64(7) . . . . ?
O16 Fe4 O23 Fe5 -72.78(8) . . . . ?
O15 Fe4 O23 Fe5 -160.35(7) . . . . ?
O2 Fe5 N2 C53 148.5(4) . . . . ?
O23 Fe5 N2 C53 149.9(2) . . . . ?
O18 Fe5 N2 C53 -33.6(2) . . . . ?
O20 Fe5 N2 C53 53.2(2) . . . . ?
O17 Fe5 N2 C53 -119.3(2) . . . . ?
Fe4 Fe5 N2 C53 164.79(17) . . . . ?
O2 Fe5 N2 C57 -26.8(6) . . . . ?
O23 Fe5 N2 C57 -25.4(2) . . . . ?
O18 Fe5 N2 C57 151.1(2) . . . . ?
O20 Fe5 N2 C57 -122.1(2) . . . . ?
O17 Fe5 N2 C57 65.5(2) . . . . ?
Fe4 Fe5 N2 C57 -10.5(2) . . . . ?
C57 N2 C53 C54 0.5(4) . . . . ?
Fe5 N2 C53 C54 -175.0(2) . . . . ?
N2 C53 C54 C55 -0.1(5) . . . . ?
C53 C54 C55 C56 0.3(6) . . . . ?
C54 C55 C56 C57 -0.7(6) . . . . ?
C53 N2 C57 C56 -0.9(4) . . . . ?
Fe5 N2 C57 C56 174.3(2) . . . . ?
C53 N2 C57 C58 179.9(3) . . . . ?
Fe5 N2 C57 C58 -4.9(3) . . . . ?
C55 C56 C57 N2 1.0(5) . . . . ?
C55 C56 C57 C58 -179.8(3) . . . . ?
N2 C57 C58 C59 56.7(3) . . . . ?
C56 C57 C58 C59 -122.5(3) . . . . ?
Fe5 O23 C59 C58 25.3(3) . . . . ?
Fe4 O23 C59 C58 -113.7(2) . . . . ?
C57 C58 C59 O23 -67.8(3) . . . . ?
O1 Fe3 O24 C66 84.10(18) . . . . ?
O22 Fe3 O24 C66 -166.0(4) . . . . ?
O25 Fe3 O24 C66 177.93(18) . . . . ?
O13 Fe3 O24 C66 -8.35(18) . . . . ?
O14 Fe3 O24 C66 -92.29(18) . . . . ?
Fe2 Fe3 O24 C66 72.70(19) . . . . ?
O1 Fe3 O24 Fe4 -113.80(7) . . . . ?
O22 Fe3 O24 Fe4 -3.9(5) . . . . ?
O25 Fe3 O24 Fe4 -19.96(7) . . . . ?
O13 Fe3 O24 Fe4 153.76(7) . . . . ?
O14 Fe3 O24 Fe4 69.82(8) . . . . ?
Fe2 Fe3 O24 Fe4 -125.20(6) . . . . ?
O2 Fe4 O24 C66 -87.14(18) . . . . ?
O25 Fe4 O24 C66 -178.15(18) . . . . ?
O16 Fe4 O24 C66 3.17(18) . . . . ?
O23 Fe4 O24 C66 176.6(7) . . . . ?
O15 Fe4 O24 C66 90.79(18) . . . . ?
Fe5 Fe4 O24 C66 -74.72(19) . . . . ?
O2 Fe4 O24 Fe3 110.95(7) . . . . ?
O25 Fe4 O24 Fe3 19.94(7) . . . . ?
O16 Fe4 O24 Fe3 -158.74(8) . . . . ?
O23 Fe4 O24 Fe3 14.7(8) . . . . ?
O15 Fe4 O24 Fe3 -71.12(8) . . . . ?
Fe5 Fe4 O24 Fe3 123.37(6) . . . . ?
C64 N3 C60 C61 0.0(5) . . . . ?
N3 C60 C61 C62 -0.2(7) . . . . ?
C60 C61 C62 C63 -0.2(8) . . . . ?
C61 C62 C63 C64 0.7(9) . . . . ?
C60 N3 C64 C63 0.6(5) . . . . ?
C60 N3 C64 C65 -175.5(3) . . . . ?
C62 C63 C64 N3 -0.9(7) . . . . ?
C62 C63 C64 C65 175.1(5) . . . . ?
N3 C64 C65 C66 -14.5(4) . . . . ?
C63 C64 C65 C66 169.4(4) . . . . ?
Fe3 O24 C66 C65 78.4(2) . . . . ?
Fe4 O24 C66 C65 -79.2(2) . . . . ?
C64 C65 C66 O24 178.8(2) . . . . ?
O1 Fe3 O25 C73D -74.6(19) . . . . ?
O24 Fe3 O25 C73D -176.4(19) . . . . ?
O22 Fe3 O25 C73D 5.8(19) . . . . ?
O13 Fe3 O25 C73D 149.8(19) . . . . ?
O14 Fe3 O25 C73D 92.8(19) . . . . ?
Fe2 Fe3 O25 C73D -35.6(19) . . . . ?
O1 Fe3 O25 C73 -81.6(12) . . . . ?
O24 Fe3 O25 C73 176.6(12) . . . . ?
O22 Fe3 O25 C73 -1.2(12) . . . . ?
O13 Fe3 O25 C73 142.8(12) . . . . ?
O14 Fe3 O25 C73 85.8(12) . . . . ?
Fe2 Fe3 O25 C73 -42.7(12) . . . . ?
O1 Fe3 O25 Fe4 121.20(7) . . . . ?
O24 Fe3 O25 Fe4 19.48(6) . . . . ?
O22 Fe3 O25 Fe4 -158.35(7) . . . . ?
O13 Fe3 O25 Fe4 -14.3(4) . . . . ?
O14 Fe3 O25 Fe4 -71.32(7) . . . . ?
Fe2 Fe3 O25 Fe4 160.19(4) . . . . ?
O2 Fe4 O25 C73D 77(2) . . . . ?
O24 Fe4 O25 C73D 178(2) . . . . ?
O16 Fe4 O25 C73D -176(2) . . . . ?
O23 Fe4 O25 C73D -3(2) . . . . ?
O15 Fe4 O25 C73D -92(2) . . . . ?
Fe5 Fe4 O25 C73D 40(2) . . . . ?
O2 Fe4 O25 C73 80.3(12) . . . . ?
O24 Fe4 O25 C73 -178.9(12) . . . . ?
O16 Fe4 O25 C73 -172.7(12) . . . . ?
O23 Fe4 O25 C73 0.7(12) . . . . ?
O15 Fe4 O25 C73 -88.7(12) . . . . ?
Fe5 Fe4 O25 C73 43.8(12) . . . . ?
O2 Fe4 O25 Fe3 -120.17(7) . . . . ?
O24 Fe4 O25 Fe3 -19.31(6) . . . . ?
O16 Fe4 O25 Fe3 -13.2(4) . . . . ?
O23 Fe4 O25 Fe3 160.24(7) . . . . ?
O15 Fe4 O25 Fe3 70.84(7) . . . . ?
Fe5 Fe4 O25 Fe3 -156.67(4) . . . . ?
C71 N4 C67 C68 -1.0(10) . . . . ?
N4 C67 C68 C69 -0.6(11) . . . . ?
C67 C68 C69 C70 1.1(11) . . . . ?
C68 C69 C70 C71 -0.1(14) . . . . ?
C67 N4 C71 C70 2.1(10) . . . . ?
C67 N4 C71 C72 -175.2(8) . . . . ?
C69 C70 C71 N4 -1.6(13) . . . . ?
C69 C70 C71 C72 175.5(10) . . . . ?
N4 C71 C72 C73 -125.0(11) . . . . ?
C70 C71 C72 C73 57.7(14) . . . . ?
C73D O25 C73 C72 -128(23) . . . . ?
Fe3 O25 C73 C72 -81.5(16) . . . . ?
Fe4 O25 C73 C72 71(2) . . . . ?
C71 C72 C73 O25 -165.2(11) . . . . ?
C71D N4D C67D C68D 3.5(16) . . . . ?
N4D C67D C68D C69D -2.1(18) . . . . ?
C67D C68D C69D C70D 2.3(19) . . . . ?
C68D C69D C70D C71D -4(2) . . . . ?
C67D N4D C71D C70D -5.2(17) . . . . ?
C67D N4D C71D C72D 170.9(14) . . . . ?
C69D C70D C71D N4D 6(2) . . . . ?
C69D C70D C71D C72D -170.3(18) . . . . ?
N4D C71D C72D C73D -89.5(19) . . . . ?
C70D C71D C72D C73D 87(3) . . . . ?
C73 O25 C73D C72D 46(20) . . . . ?
Fe3 O25 C73D C72D -91(3) . . . . ?
Fe4 O25 C73D C72D 68(4) . . . . ?
C71D C72D C73D O25 -169(2) . . . . ?
